data_4064357
loop_
_publ_author_name
'Zhang, Congying'
'Li, Bin'
'Song, Haibin'
'Xu, Shansheng'
'Wang, Baiquan'

_publ_section_title
;
 Reactions of Unsymmetrically Substituted N-Heterocyclic Carbenes with
 Ru3(CO)12
;
_journal_issue 11
_journal_name_full Organometallics
_journal_page_first 3029
_journal_paper_doi 10.1021/om2000647
_journal_volume 30
_journal_year 2011
_chemical_formula_sum 'C28.5 H21 Cl3 N2 O11 Ru4'
_chemical_formula_weight 1078.10
_chemical_name_systematic
; 
 ? 
;
_space_group_IT_number 14
_symmetry_cell_setting monoclinic
_symmetry_space_group_name_Hall '-P 2yn'
_symmetry_space_group_name_H-M 'P 1 21/n 1'
_atom_sites_solution_hydrogens geom
_atom_sites_solution_primary direct
_atom_sites_solution_secondary difmap
_audit_creation_method SHELXL-97
_cell_angle_alpha 90.00
_cell_angle_beta 110.1910(10)
_cell_angle_gamma 90.00
_cell_formula_units_Z 16
_cell_length_a 19.5678(16)
_cell_length_b 34.657(2)
_cell_length_c 21.7690(17)
_cell_measurement_reflns_used 43571
_cell_measurement_temperature 116(2)
_cell_measurement_theta_max 27.9
_cell_measurement_theta_min 1.5
_cell_volume 13855.7(18)
_computing_cell_refinement CrystalClear
_computing_data_collection CrystalClear
_computing_data_reduction CrystalClear
_computing_molecular_graphics 'Bruker SHELXTL'
_computing_publication_material 'CrystalStructure 3.8'
_computing_structure_refinement 'SHELXL-97 (Sheldrick, 1997)'
_computing_structure_solution 'SHELXS-97 (Sheldrick, 1990)'
_diffrn_ambient_temperature 116(2)
_diffrn_detector_area_resol_mean 14.63
_diffrn_measured_fraction_theta_full 0.998
_diffrn_measured_fraction_theta_max 0.998
_diffrn_measurement_device_type 'Rigaku Saturn CCD area detector'
_diffrn_measurement_method '\w and \f scans'
_diffrn_radiation_monochromator multilayer
_diffrn_radiation_source 'rotating anode'
_diffrn_radiation_type MoK\a
_diffrn_radiation_wavelength 0.71073
_diffrn_reflns_av_R_equivalents 0.0584
_diffrn_reflns_av_sigmaI/netI 0.0606
_diffrn_reflns_limit_h_max 23
_diffrn_reflns_limit_h_min -15
_diffrn_reflns_limit_k_max 41
_diffrn_reflns_limit_k_min -40
_diffrn_reflns_limit_l_max 24
_diffrn_reflns_limit_l_min -25
_diffrn_reflns_number 95074
_diffrn_reflns_theta_full 25.02
_diffrn_reflns_theta_max 25.02
_diffrn_reflns_theta_min 1.54
_diffrn_standards_decay_% 0
_diffrn_standards_interval_count 0
_diffrn_standards_interval_time 0
_diffrn_standards_number 0
_exptl_absorpt_coefficient_mu 2.001
_exptl_absorpt_correction_T_max 0.7146
_exptl_absorpt_correction_T_min 0.6242
_exptl_absorpt_correction_type multi-scan
_exptl_absorpt_process_details CrystalClear
_exptl_crystal_colour Colorless
_exptl_crystal_density_diffrn 2.067
_exptl_crystal_density_meas 0
_exptl_crystal_density_method 'not measured'
_exptl_crystal_description Prism
_exptl_crystal_F_000 8336
_exptl_crystal_size_max 0.26
_exptl_crystal_size_mid 0.20
_exptl_crystal_size_min 0.18
_refine_diff_density_max 1.082
_refine_diff_density_min -2.747
_refine_diff_density_rms 0.408
_refine_ls_extinction_method none
_refine_ls_goodness_of_fit_ref 1.054
_refine_ls_hydrogen_treatment constr
_refine_ls_matrix_type full
_refine_ls_number_parameters 1762
_refine_ls_number_reflns 24407
_refine_ls_number_restraints 0
_refine_ls_restrained_S_all 1.054
_refine_ls_R_factor_all 0.0529
_refine_ls_R_factor_gt 0.0452
_refine_ls_shift/su_max 0.003
_refine_ls_shift/su_mean 0.000
_refine_ls_structure_factor_coef Fsqd
_refine_ls_weighting_details 'calc w=1/[\s^2^(Fo^2^)+(0.0647P)^2^+17.6762P] where P=(Fo^2^+2Fc^2^)/3'
_refine_ls_weighting_scheme calc
_refine_ls_wR_factor_gt 0.1081
_refine_ls_wR_factor_ref 0.1177
_reflns_number_gt 21292
_reflns_number_total 24407
_reflns_threshold_expression >2sigma(I)
_cod_data_source_file om2000647_si_001.cif
_cod_data_source_block Complex_7
_cod_depositor_comments
;
The following automatic conversions were performed:

'_symmetry_cell_setting' value 'Monoclinic' changed to 'monoclinic'
according to /home/saulius/struct/CIF-dictionaries/cif_core.dic
dictionary named 'cif_core.dic' version 2.4.1 from
2010-06-29.

'_exptl_absorpt_correction_type' value 'MULTI-SCAN'
changed to 'multi-scan' according to
/home/saulius/struct/CIF-dictionaries/cif_core.dic dictionary named
'cif_core.dic' version 2.4.1 from
2010-06-29.

'_refine_ls_hydrogen_treatment' value 'CONSTR' changed
to 'constr' according to
/home/saulius/struct/CIF-dictionaries/cif_core.dic dictionary named
'cif_core.dic' version 2.4.1 from 2010-06-29.

Automatic conversion script
Id: cif_fix_values 1715 2011-07-08 13:25:40Z adriana 
;
_cod_original_cell_volume 13855.8(18)
_cod_original_sg_symbol_H-M P2(1)/n
_cod_original_formula_sum 'C28.50 H21 Cl3 N2 O11 Ru4'
_cod_database_code 4064357

loop_
_symmetry_equiv_pos_as_xyz
'x, y, z'
'-x+1/2, y+1/2, -z+1/2'
'-x, -y, -z'
'x-1/2, -y-1/2, z-1/2'

loop_
_atom_site_label
_atom_site_type_symbol
_atom_site_fract_x
_atom_site_fract_y
_atom_site_fract_z
_atom_site_U_iso_or_equiv
_atom_site_adp_type
_atom_site_occupancy
_atom_site_symmetry_multiplicity
_atom_site_calc_flag
_atom_site_refinement_flags
Ru1 Ru 0.835531(19) 0.562950(9) 0.967948(17) 0.01238(9) Uani 1 1 d .
Ru2 Ru 0.850591(19) 0.637852(10) 1.011863(17) 0.01204(9) Uani 1 1 d .
Ru3 Ru 0.750868(19) 0.591646(10) 1.037924(17) 0.01330(9) Uani 1 1 d .
Ru4 Ru 0.686595(19) 0.573189(9) 0.908155(17) 0.01266(9) Uani 1 1 d .
Ru5 Ru 0.842699(19) 0.311058(9) 0.955257(17) 0.01192(9) Uani 1 1 d .
Ru6 Ru 0.852936(19) 0.385103(10) 1.005029(17) 0.01282(9) Uani 1 1 d .
Ru7 Ru 0.751269(19) 0.336130(10) 1.020690(17) 0.01348(9) Uani 1 1 d .
Ru8 Ru 0.694377(19) 0.321641(9) 0.888671(17) 0.01166(9) Uani 1 1 d .
Ru9 Ru 0.844800(19) 0.059008(9) 0.964311(16) 0.01149(8) Uani 1 1 d .
Ru10 Ru 0.855600(19) 0.132470(10) 1.016098(16) 0.01268(9) Uani 1 1 d .
Ru11 Ru 0.753013(19) 0.083289(10) 1.030488(17) 0.01334(9) Uani 1 1 d .
Ru12 Ru 0.696505(19) 0.070010(9) 0.898005(16) 0.01096(8) Uani 1 1 d .
Ru13 Ru 0.145988(19) 0.113776(10) -0.023478(17) 0.01179(8) Uani 1 1 d .
Ru14 Ru 0.160745(19) 0.188206(9) 0.022890(17) 0.01256(9) Uani 1 1 d .
Ru15 Ru 0.309726(19) 0.177528(9) 0.083276(17) 0.01251(9) Uani 1 1 d .
Ru16 Ru 0.246611(19) 0.160630(10) -0.047408(17) 0.01396(9) Uani 1 1 d .
O1 O 0.9277(2) 0.52108(11) 1.09313(18) 0.0371(9) Uani 1 1 d .
O2 O 0.9464(2) 0.55988(10) 0.89776(18) 0.0320(9) Uani 1 1 d .
O3 O 0.77609(19) 0.48469(9) 0.91321(19) 0.0305(9) Uani 1 1 d .
O4 O 0.9292(2) 0.69308(10) 0.95011(19) 0.0313(9) Uani 1 1 d .
O5 O 0.99376(19) 0.61058(10) 1.11046(18) 0.0305(8) Uani 1 1 d .
O6 O 0.8276(2) 0.70555(10) 1.09273(18) 0.0350(9) Uani 1 1 d .
O7 O 0.8661(2) 0.59655(14) 1.17440(18) 0.0546(13) Uani 1 1 d .
O8 O 0.6341(2) 0.63363(11) 1.07566(19) 0.0351(9) Uani 1 1 d .
O9 O 0.7106(2) 0.50959(10) 1.0624(2) 0.0384(10) Uani 1 1 d .
O10 O 0.61384(19) 0.49800(9) 0.9196(2) 0.0345(9) Uani 1 1 d .
O11 O 0.6590(2) 0.56010(11) 0.76370(17) 0.0342(9) Uani 1 1 d .
O12 O 0.78462(19) 0.23131(9) 0.9079(2) 0.0324(9) Uani 1 1 d .
O13 O 0.9527(2) 0.30676(10) 0.88411(19) 0.0321(9) Uani 1 1 d .
O14 O 0.9385(2) 0.26901(10) 1.07905(17) 0.0321(9) Uani 1 1 d .
O15 O 0.9324(2) 0.44579(10) 0.95330(18) 0.0319(9) Uani 1 1 d .
O16 O 0.99455(19) 0.36014(9) 1.10827(17) 0.0271(8) Uani 1 1 d .
O17 O 0.8140(2) 0.44387(11) 1.09181(19) 0.0414(10) Uani 1 1 d .
O18 O 0.8671(2) 0.32640(12) 1.15625(17) 0.0399(10) Uani 1 1 d .
O19 O 0.6444(2) 0.38133(11) 1.0671(2) 0.0385(10) Uani 1 1 d .
O20 O 0.6926(2) 0.25484(10) 1.02494(19) 0.0339(9) Uani 1 1 d .
O21 O 0.61940(18) 0.24429(9) 0.87640(18) 0.0262(8) Uani 1 1 d .
O22 O 0.6759(2) 0.31993(10) 0.74494(17) 0.0315(9) Uani 1 1 d .
O23 O 0.78498(18) -0.02068(9) 0.91842(18) 0.0278(8) Uani 1 1 d .
O24 O 0.95022(18) 0.05739(10) 0.88823(17) 0.0254(8) Uani 1 1 d .
O25 O 0.95001(19) 0.01924(10) 1.08642(17) 0.0293(8) Uani 1 1 d .
O26 O 0.9366(2) 0.18930(10) 0.95938(18) 0.0298(8) Uani 1 1 d .
O27 O 0.99569(19) 0.10770(10) 1.12303(17) 0.0281(8) Uani 1 1 d .
O28 O 0.8119(2) 0.19419(11) 1.09564(19) 0.0396(10) Uani 1 1 d .
O29 O 0.8665(2) 0.06916(12) 1.16625(17) 0.0398(10) Uani 1 1 d .
O30 O 0.6491(2) 0.13040(11) 1.07786(19) 0.0350(9) Uani 1 1 d .
O31 O 0.6835(2) 0.00464(10) 1.03365(18) 0.0327(9) Uani 1 1 d .
O32 O 0.61877(18) -0.00650(9) 0.88441(17) 0.0257(8) Uani 1 1 d .
O33 O 0.68014(19) 0.06552(9) 0.75453(15) 0.0254(8) Uani 1 1 d .
O34 O 0.1751(2) 0.04259(10) -0.09421(18) 0.0328(9) Uani 1 1 d .
O35 O 0.00442(19) 0.13981(9) -0.12732(17) 0.0266(8) Uani 1 1 d .
O36 O 0.06355(19) 0.06253(10) 0.04012(17) 0.0274(8) Uani 1 1 d .
O37 O 0.0575(2) 0.22776(10) -0.10069(18) 0.0342(9) Uani 1 1 d .
O38 O 0.05567(19) 0.18802(10) 0.09894(18) 0.0274(8) Uani 1 1 d .
O39 O 0.22174(19) 0.26651(9) 0.07709(19) 0.0276(8) Uani 1 1 d .
O40 O 0.3361(2) 0.19050(10) 0.22777(18) 0.0325(9) Uani 1 1 d .
O41 O 0.38667(19) 0.25164(9) 0.0749(2) 0.0363(10) Uani 1 1 d .
O42 O 0.2983(2) 0.24135(10) -0.0678(2) 0.0381(10) Uani 1 1 d .
O43 O 0.3619(2) 0.11742(11) -0.08516(19) 0.0349(9) Uani 1 1 d .
O44 O 0.1345(2) 0.15970(15) -0.18566(19) 0.0583(14) Uani 1 1 d .
N1 N 0.6083(2) 0.64493(10) 0.90527(18) 0.0151(8) Uani 1 1 d .
N2 N 0.5245(2) 0.60219(10) 0.86953(18) 0.0157(8) Uani 1 1 d .
N3 N 0.6138(2) 0.39175(10) 0.89006(18) 0.0150(8) Uani 1 1 d .
N4 N 0.5310(2) 0.34831(10) 0.85402(18) 0.0146(8) Uani 1 1 d .
N5 N 0.6170(2) 0.14056(10) 0.90025(17) 0.0135(8) Uani 1 1 d .
N6 N 0.5334(2) 0.09840(10) 0.85739(17) 0.0137(8) Uani 1 1 d .
N7 N 0.3873(2) 0.10582(10) 0.08423(17) 0.0128(7) Uani 1 1 d .
N8 N 0.47207(19) 0.14785(10) 0.12621(17) 0.0136(8) Uani 1 1 d .
C1 C 0.8945(3) 0.53687(13) 1.0465(2) 0.0229(11) Uani 1 1 d .
C2 C 0.9048(3) 0.56155(13) 0.9228(2) 0.0188(10) Uani 1 1 d .
C3 C 0.7920(3) 0.51542(13) 0.9316(2) 0.0215(10) Uani 1 1 d .
C4 C 0.9006(2) 0.67140(13) 0.9722(2) 0.0193(10) Uani 1 1 d .
C5 C 0.9401(3) 0.62009(13) 1.0719(2) 0.0207(10) Uani 1 1 d .
C6 C 0.8362(3) 0.68039(13) 1.0630(2) 0.0199(10) Uani 1 1 d .
C7 C 0.8241(3) 0.59559(15) 1.1225(2) 0.0305(12) Uani 1 1 d .
C8 C 0.6781(3) 0.61818(14) 1.0618(2) 0.0210(10) Uani 1 1 d .
C9 C 0.7234(3) 0.54025(14) 1.0506(2) 0.0240(11) Uani 1 1 d .
C10 C 0.6389(2) 0.52730(13) 0.9148(2) 0.0213(10) Uani 1 1 d .
C11 C 0.6676(3) 0.56427(13) 0.8181(2) 0.0232(11) Uani 1 1 d .
C12 C 0.7848(3) 0.63131(13) 0.8546(2) 0.0195(10) Uani 1 1 d .
H12A H 0.7554 0.6168 0.8173 0.029 Uiso 1 1 calc R
H12B H 0.8344 0.6312 0.8563 0.029 Uiso 1 1 calc R
H12C H 0.7673 0.6574 0.8511 0.029 Uiso 1 1 calc R
C13 C 0.7803(2) 0.61296(12) 0.9172(2) 0.0140(9) Uani 1 1 d .
C14 C 0.7353(2) 0.62762(12) 0.9537(2) 0.0132(9) Uani 1 1 d .
C15 C 0.6812(2) 0.66093(12) 0.9310(2) 0.0153(9) Uani 1 1 d .
H15A H 0.6854 0.6780 0.9674 0.018 Uiso 1 1 calc R
H15B H 0.6915 0.6757 0.8973 0.018 Uiso 1 1 calc R
C16 C 0.5421(2) 0.66410(12) 0.8913(2) 0.0174(10) Uani 1 1 d .
H16 H 0.5354 0.6903 0.8965 0.021 Uiso 1 1 calc R
C17 C 0.4899(3) 0.63738(13) 0.8688(2) 0.0198(10) Uani 1 1 d .
H17 H 0.4400 0.6416 0.8553 0.024 Uiso 1 1 calc R
C18 C 0.5973(2) 0.60673(12) 0.8921(2) 0.0138(9) Uani 1 1 d .
C19 C 0.4859(2) 0.56586(12) 0.8562(2) 0.0142(9) Uani 1 1 d .
C20 C 0.4718(2) 0.54757(12) 0.9078(2) 0.0162(9) Uani 1 1 d .
C21 C 0.4326(2) 0.51342(12) 0.8947(2) 0.0178(10) Uani 1 1 d .
H21 H 0.4220 0.5010 0.9282 0.021 Uiso 1 1 calc R
C22 C 0.4089(3) 0.49738(13) 0.8324(2) 0.0213(10) Uani 1 1 d .
C23 C 0.4243(2) 0.51575(13) 0.7826(2) 0.0211(10) Uani 1 1 d .
H23 H 0.4090 0.5046 0.7412 0.025 Uiso 1 1 calc R
C24 C 0.4624(2) 0.55083(13) 0.7927(2) 0.0169(9) Uani 1 1 d .
C25 C 0.4745(3) 0.57200(15) 0.7366(2) 0.0270(11) Uani 1 1 d .
H25A H 0.4342 0.5890 0.7165 0.040 Uiso 1 1 calc R
H25B H 0.4784 0.5537 0.7049 0.040 Uiso 1 1 calc R
H25C H 0.5186 0.5868 0.7529 0.040 Uiso 1 1 calc R
C26 C 0.5005(3) 0.56415(14) 0.9762(2) 0.0238(11) Uani 1 1 d .
H26A H 0.4828 0.5491 1.0046 0.036 Uiso 1 1 calc R
H26B H 0.4841 0.5903 0.9754 0.036 Uiso 1 1 calc R
H26C H 0.5528 0.5636 0.9920 0.036 Uiso 1 1 calc R
C27 C 0.3642(3) 0.46066(13) 0.8193(3) 0.0312(12) Uani 1 1 d .
H27A H 0.3134 0.4670 0.8065 0.047 Uiso 1 1 calc R
H27B H 0.3780 0.4452 0.8583 0.047 Uiso 1 1 calc R
H27C H 0.3727 0.4464 0.7848 0.047 Uiso 1 1 calc R
C28 C 0.8001(3) 0.26254(13) 0.9223(2) 0.0198(10) Uani 1 1 d .
C29 C 0.9114(3) 0.30939(13) 0.9101(2) 0.0193(10) Uani 1 1 d .
C30 C 0.9045(3) 0.28539(13) 1.0334(2) 0.0189(10) Uani 1 1 d .
C31 C 0.9035(2) 0.42218(14) 0.9714(2) 0.0207(10) Uani 1 1 d .
C32 C 0.9415(3) 0.36901(13) 1.0685(2) 0.0190(10) Uani 1 1 d .
C33 C 0.8293(3) 0.42269(13) 1.0594(2) 0.0229(11) Uani 1 1 d .
C34 C 0.8238(3) 0.33124(15) 1.1054(2) 0.0271(11) Uani 1 1 d .
C35 C 0.6841(3) 0.36441(14) 1.0494(2) 0.0226(11) Uani 1 1 d .
C36 C 0.7117(3) 0.28548(14) 1.0200(2) 0.0233(11) Uani 1 1 d .
C37 C 0.6458(2) 0.27415(13) 0.8808(2) 0.0191(10) Uani 1 1 d .
C38 C 0.6814(3) 0.31980(13) 0.7984(2) 0.0214(10) Uani 1 1 d .
C39 C 0.7990(3) 0.38161(13) 0.8474(2) 0.0200(10) Uani 1 1 d .
H39A H 0.7655 0.4028 0.8343 0.030 Uiso 1 1 d R
H39B H 0.7891 0.3635 0.8120 0.030 Uiso 1 1 d R
H39C H 0.8479 0.3910 0.8587 0.030 Uiso 1 1 d R
C40 C 0.7901(2) 0.36160(12) 0.9068(2) 0.0141(9) Uani 1 1 d .
C41 C 0.7403(2) 0.37477(12) 0.9398(2) 0.0138(9) Uani 1 1 d .
C42 C 0.6868(2) 0.40785(12) 0.9172(2) 0.0179(10) Uani 1 1 d .
H42A H 0.6902 0.4246 0.9538 0.022 Uiso 1 1 calc R
H42B H 0.6978 0.4229 0.8842 0.022 Uiso 1 1 calc R
C43 C 0.5477(2) 0.41034(13) 0.8780(2) 0.0179(10) Uani 1 1 d .
H43 H 0.5407 0.4363 0.8846 0.021 Uiso 1 1 calc R
C44 C 0.4954(3) 0.38297(12) 0.8546(2) 0.0187(10) Uani 1 1 d .
H44 H 0.4454 0.3867 0.8414 0.022 Uiso 1 1 calc R
C45 C 0.6037(2) 0.35386(12) 0.8750(2) 0.0128(9) Uani 1 1 d .
C46 C 0.4930(2) 0.31197(12) 0.8408(2) 0.0154(9) Uani 1 1 d .
C47 C 0.4801(2) 0.29283(12) 0.8917(2) 0.0170(9) Uani 1 1 d .
C48 C 0.4400(3) 0.25945(13) 0.8781(2) 0.0197(10) Uani 1 1 d .
H48 H 0.4314 0.2464 0.9120 0.024 Uiso 1 1 calc R
C49 C 0.4118(3) 0.24457(13) 0.8146(3) 0.0217(10) Uani 1 1 d .
C50 C 0.4261(3) 0.26415(13) 0.7647(2) 0.0233(11) Uani 1 1 d .
H50 H 0.4087 0.2541 0.7224 0.028 Uiso 1 1 calc R
C51 C 0.4658(3) 0.29847(13) 0.7762(2) 0.0183(10) Uani 1 1 d .
C52 C 0.4776(3) 0.32093(15) 0.7205(2) 0.0262(11) Uani 1 1 d .
H52A H 0.4679 0.3045 0.6829 0.039 Uiso 1 1 calc R
H52B H 0.5270 0.3298 0.7340 0.039 Uiso 1 1 calc R
H52C H 0.4452 0.3427 0.7094 0.039 Uiso 1 1 calc R
C53 C 0.5101(3) 0.30869(14) 0.9609(2) 0.0234(11) Uani 1 1 d .
H53A H 0.4954 0.2923 0.9897 0.035 Uiso 1 1 calc R
H53B H 0.4917 0.3343 0.9617 0.035 Uiso 1 1 calc R
H53C H 0.5623 0.3095 0.9751 0.035 Uiso 1 1 calc R
C54 C 0.3643(3) 0.20916(14) 0.8011(3) 0.0339(13) Uani 1 1 d .
H54A H 0.3140 0.2168 0.7844 0.051 Uiso 1 1 calc R
H54B H 0.3735 0.1948 0.8409 0.051 Uiso 1 1 calc R
H54C H 0.3750 0.1933 0.7694 0.051 Uiso 1 1 calc R
C55 C 0.8020(3) 0.01057(13) 0.9332(2) 0.0186(10) Uani 1 1 d .
C56 C 0.9107(3) 0.05868(12) 0.9165(2) 0.0161(9) Uani 1 1 d .
C57 C 0.9113(3) 0.03428(13) 1.0414(2) 0.0191(10) Uani 1 1 d .
C58 C 0.9080(3) 0.16750(13) 0.9813(2) 0.0192(10) Uani 1 1 d .
C59 C 0.9432(3) 0.11638(13) 1.0825(2) 0.0193(10) Uani 1 1 d .
C60 C 0.8302(3) 0.17202(14) 1.0665(2) 0.0223(10) Uani 1 1 d .
C61 C 0.8251(3) 0.07539(15) 1.1158(2) 0.0278(12) Uani 1 1 d .
C62 C 0.6879(3) 0.11242(13) 1.0604(2) 0.0211(10) Uani 1 1 d .
C63 C 0.7079(3) 0.03423(14) 1.0288(2) 0.0220(10) Uani 1 1 d .
C64 C 0.6468(2) 0.02317(13) 0.8896(2) 0.0173(9) Uani 1 1 d .
C65 C 0.6849(2) 0.06672(12) 0.8082(2) 0.0172(10) Uani 1 1 d .
C66 C 0.8026(2) 0.13071(12) 0.8590(2) 0.0158(9) Uani 1 1 d .
H66A H 0.7790 0.1162 0.8198 0.024 Uiso 1 1 calc R
H66B H 0.8535 0.1330 0.8657 0.024 Uiso 1 1 calc R
H66C H 0.7812 0.1560 0.8548 0.024 Uiso 1 1 calc R
C67 C 0.7928(2) 0.10995(11) 0.9175(2) 0.0125(9) Uani 1 1 d .
C68 C 0.7436(2) 0.12259(12) 0.9511(2) 0.0127(9) Uani 1 1 d .
C69 C 0.6901(2) 0.15616(12) 0.9293(2) 0.0142(9) Uani 1 1 d .
H69A H 0.6929 0.1722 0.9666 0.017 Uiso 1 1 calc R
H69B H 0.7020 0.1719 0.8975 0.017 Uiso 1 1 calc R
C70 C 0.5510(2) 0.15997(12) 0.8849(2) 0.0157(9) Uani 1 1 d .
H70 H 0.5442 0.1860 0.8918 0.019 Uiso 1 1 calc R
C71 C 0.4988(2) 0.13328(12) 0.8578(2) 0.0173(10) Uani 1 1 d .
H71 H 0.4488 0.1375 0.8424 0.021 Uiso 1 1 calc R
C72 C 0.6064(2) 0.10290(12) 0.8831(2) 0.0125(9) Uani 1 1 d .
C73 C 0.4929(2) 0.06277(12) 0.8405(2) 0.0156(9) Uani 1 1 d .
C74 C 0.4781(2) 0.04259(13) 0.8899(2) 0.0177(10) Uani 1 1 d .
C75 C 0.4347(3) 0.01019(13) 0.8728(2) 0.0233(11) Uani 1 1 d .
H75 H 0.4244 -0.0035 0.9053 0.028 Uiso 1 1 calc R
C76 C 0.4060(3) -0.00252(13) 0.8085(3) 0.0240(11) Uani 1 1 d .
C77 C 0.4232(3) 0.01753(14) 0.7610(2) 0.0256(11) Uani 1 1 d .
H77 H 0.4057 0.0086 0.7181 0.031 Uiso 1 1 calc R
C78 C 0.4661(2) 0.05081(13) 0.7752(2) 0.0174(9) Uani 1 1 d .
C79 C 0.4800(3) 0.07408(15) 0.7215(2) 0.0255(11) Uani 1 1 d .
H79A H 0.4679 0.0588 0.6825 0.038 Uiso 1 1 calc R
H79B H 0.5304 0.0812 0.7353 0.038 Uiso 1 1 calc R
H79C H 0.4504 0.0969 0.7129 0.038 Uiso 1 1 calc R
C80 C 0.5068(3) 0.05696(14) 0.9601(2) 0.0223(10) Uani 1 1 d .
H80A H 0.4837 0.0810 0.9631 0.033 Uiso 1 1 calc R
H80B H 0.5585 0.0607 0.9734 0.033 Uiso 1 1 calc R
H80C H 0.4964 0.0383 0.9882 0.033 Uiso 1 1 calc R
C81 C 0.3567(3) -0.03673(15) 0.7921(3) 0.0408(15) Uani 1 1 d .
H81A H 0.3087 -0.0288 0.7651 0.061 Uiso 1 1 calc R
H81B H 0.3547 -0.0480 0.8317 0.061 Uiso 1 1 calc R
H81C H 0.3749 -0.0554 0.7690 0.061 Uiso 1 1 calc R
C82 C 0.1640(3) 0.06947(14) -0.0694(2) 0.0206(10) Uani 1 1 d .
C83 C 0.0577(3) 0.13069(12) -0.0881(2) 0.0183(10) Uani 1 1 d .
C84 C 0.0935(2) 0.08258(13) 0.0163(2) 0.0183(10) Uani 1 1 d .
C85 C 0.0960(3) 0.21321(13) -0.0549(2) 0.0222(11) Uani 1 1 d .
C86 C 0.0944(2) 0.18806(12) 0.0709(2) 0.0169(10) Uani 1 1 d .
C87 C 0.2047(3) 0.23595(13) 0.0581(2) 0.0195(10) Uani 1 1 d .
C88 C 0.3274(3) 0.18636(13) 0.1733(2) 0.0207(10) Uani 1 1 d .
C89 C 0.3594(2) 0.22296(13) 0.0787(2) 0.0224(11) Uani 1 1 d .
C90 C 0.2801(3) 0.21118(14) -0.0577(3) 0.0249(11) Uani 1 1 d .
C91 C 0.3181(3) 0.13332(13) -0.0717(2) 0.0220(11) Uani 1 1 d .
C92 C 0.1749(3) 0.15957(16) -0.1336(2) 0.0309(12) Uani 1 1 d .
C93 C 0.2090(3) 0.11896(12) 0.1334(2) 0.0163(9) Uani 1 1 d .
H93A H 0.2270 0.0930 0.1367 0.024 Uiso 1 1 calc R
H93B H 0.1589 0.1186 0.1306 0.024 Uiso 1 1 calc R
H93C H 0.2373 0.1333 0.1714 0.024 Uiso 1 1 calc R
C94 C 0.2149(2) 0.13807(11) 0.0719(2) 0.0117(9) Uani 1 1 d .
C95 C 0.2604(2) 0.12385(12) 0.0351(2) 0.0132(9) Uani 1 1 d .
C96 C 0.3137(2) 0.09034(12) 0.0570(2) 0.0129(9) Uani 1 1 d .
H96A H 0.3026 0.0751 0.0898 0.015 Uiso 1 1 calc R
H96B H 0.3097 0.0738 0.0200 0.015 Uiso 1 1 calc R
C97 C 0.4529(2) 0.08601(13) 0.1004(2) 0.0160(9) Uani 1 1 d .
H97 H 0.4591 0.0598 0.0945 0.019 Uiso 1 1 calc R
C98 C 0.5055(2) 0.11227(12) 0.1262(2) 0.0178(10) Uani 1 1 d .
H98 H 0.5554 0.1076 0.1414 0.021 Uiso 1 1 calc R
C99 C 0.3986(2) 0.14383(12) 0.1003(2) 0.0130(9) Uani 1 1 d .
C100 C 0.5126(2) 0.18337(12) 0.1414(2) 0.0146(9) Uani 1 1 d .
C101 C 0.5370(3) 0.19798(14) 0.2052(2) 0.0217(10) Uani 1 1 d .
C102 C 0.5789(3) 0.23161(14) 0.2165(3) 0.0269(11) Uani 1 1 d .
H102 H 0.5945 0.2424 0.2582 0.032 Uiso 1 1 calc R
C103 C 0.5976(3) 0.24927(14) 0.1683(3) 0.0281(12) Uani 1 1 d .
C104 C 0.5716(3) 0.23436(13) 0.1055(3) 0.0246(11) Uani 1 1 d .
H104 H 0.5829 0.2468 0.0724 0.030 Uiso 1 1 calc R
C105 C 0.5291(2) 0.20140(13) 0.0906(2) 0.0181(10) Uani 1 1 d .
C106 C 0.5007(3) 0.18549(14) 0.0224(2) 0.0251(11) Uani 1 1 d .
H10A H 0.5176 0.2012 -0.0058 0.038 Uiso 1 1 calc R
H10B H 0.4484 0.1856 0.0068 0.038 Uiso 1 1 calc R
H10C H 0.5179 0.1595 0.0224 0.038 Uiso 1 1 calc R
C107 C 0.5212(3) 0.17730(16) 0.2600(2) 0.0317(12) Uani 1 1 d .
H10D H 0.4738 0.1657 0.2434 0.047 Uiso 1 1 calc R
H10E H 0.5228 0.1954 0.2938 0.047 Uiso 1 1 calc R
H10F H 0.5571 0.1576 0.2777 0.047 Uiso 1 1 calc R
C108 C 0.6463(3) 0.28444(15) 0.1827(3) 0.0466(17) Uani 1 1 d .
H10G H 0.6352 0.3005 0.2140 0.070 Uiso 1 1 calc R
H10H H 0.6383 0.2987 0.1431 0.070 Uiso 1 1 calc R
H10I H 0.6963 0.2765 0.2003 0.070 Uiso 1 1 calc R
Cl1 Cl 0.77778(16) 0.12824(6) 0.23639(10) 0.1016(10) Uani 1 1 d .
Cl2 Cl 0.75619(9) 0.19695(5) 0.30247(8) 0.0499(4) Uani 1 1 d .
Cl3 Cl 0.79501(9) 0.21840(4) 0.75505(8) 0.0475(4) Uani 1 1 d .
Cl4 Cl 0.93305(12) 0.20451(8) 0.73689(9) 0.0905(8) Uani 1 1 d .
Cl5 Cl 0.60022(10) 0.23990(4) 0.70873(8) 0.0491(4) Uani 1 1 d .
Cl6 Cl 0.61792(7) 0.16023(4) 0.75286(6) 0.0296(3) Uani 1 1 d .
Cl7 Cl 0.27160(18) 0.11933(7) 0.72665(11) 0.1160(11) Uani 1 1 d .
Cl8 Cl 0.24859(9) 0.05349(5) 0.79781(8) 0.0499(4) Uani 1 1 d .
Cl9 Cl 0.07236(11) 0.03848(8) 0.25614(9) 0.0831(7) Uani 1 1 d .
Cl10 Cl 0.21218(9) 0.03097(4) 0.23869(7) 0.0458(4) Uani 1 1 d .
Cl11 Cl 0.40698(9) 0.01255(4) 0.28704(8) 0.0452(4) Uani 1 1 d .
Cl12 Cl 0.39016(7) 0.09076(4) 0.23517(6) 0.0314(3) Uani 1 1 d .
C109 C 0.7439(4) 0.1760(2) 0.2271(3) 0.068(2) Uani 1 1 d .
H10J H 0.7688 0.1912 0.2040 0.081 Uiso 1 1 calc R
H10K H 0.6924 0.1757 0.2012 0.081 Uiso 1 1 calc R
C110 C 0.8904(3) 0.21899(17) 0.7911(2) 0.0393(14) Uani 1 1 d .
H11A H 0.9062 0.2449 0.8064 0.047 Uiso 1 1 calc R
H11B H 0.9050 0.2020 0.8288 0.047 Uiso 1 1 calc R
C111 C 0.5579(3) 0.20001(13) 0.7286(3) 0.0292(12) Uani 1 1 d .
H11C H 0.5161 0.1928 0.6909 0.035 Uiso 1 1 calc R
H11D H 0.5405 0.2068 0.7639 0.035 Uiso 1 1 calc R
C112 C 0.2419(4) 0.07109(19) 0.7204(3) 0.0534(18) Uani 1 1 d .
H11E H 0.1917 0.0695 0.6911 0.064 Uiso 1 1 calc R
H11F H 0.2714 0.0554 0.7024 0.064 Uiso 1 1 calc R
C113 C 0.1172(3) 0.03064(17) 0.2011(2) 0.0362(13) Uani 1 1 d .
H11G H 0.1031 0.0505 0.1676 0.043 Uiso 1 1 calc R
H11H H 0.1021 0.0059 0.1797 0.043 Uiso 1 1 calc R
C114 C 0.4499(3) 0.05123(14) 0.2638(3) 0.0268(11) Uani 1 1 d .
H11I H 0.4678 0.0429 0.2296 0.032 Uiso 1 1 calc R
H11J H 0.4914 0.0594 0.3010 0.032 Uiso 1 1 calc R

loop_
_atom_site_aniso_label
_atom_site_aniso_U_11
_atom_site_aniso_U_22
_atom_site_aniso_U_33
_atom_site_aniso_U_23
_atom_site_aniso_U_13
_atom_site_aniso_U_12
Ru1 0.00884(18) 0.01083(17) 0.01574(18) 0.00070(13) 0.00203(15) 0.00010(13)
Ru2 0.00849(19) 0.01158(17) 0.01435(17) -0.00004(13) 0.00177(15) -0.00191(13)
Ru3 0.01039(19) 0.01424(18) 0.01491(18) 0.00143(14) 0.00391(15) -0.00145(14)
Ru4 0.00839(18) 0.00944(17) 0.01694(18) -0.00146(13) 0.00027(15) -0.00043(13)
Ru5 0.00901(19) 0.01174(17) 0.01411(18) 0.00065(13) 0.00284(15) 0.00023(13)
Ru6 0.00892(19) 0.01297(18) 0.01392(17) -0.00130(13) 0.00056(15) -0.00076(13)
Ru7 0.01081(19) 0.01634(18) 0.01325(17) 0.00210(13) 0.00409(15) 0.00132(14)
Ru8 0.00905(18) 0.00994(17) 0.01400(17) 0.00079(13) 0.00145(14) -0.00073(13)
Ru9 0.00861(18) 0.01087(17) 0.01412(17) 0.00120(13) 0.00280(15) 0.00056(13)
Ru10 0.00893(19) 0.01349(18) 0.01325(17) -0.00196(13) 0.00082(15) -0.00021(14)
Ru11 0.01012(19) 0.01688(18) 0.01255(17) 0.00264(14) 0.00334(15) 0.00199(14)
Ru12 0.00847(18) 0.00947(17) 0.01346(17) 0.00062(13) 0.00189(14) -0.00026(13)
Ru13 0.00877(19) 0.01248(18) 0.01287(17) -0.00056(13) 0.00213(15) -0.00182(13)
Ru14 0.00834(19) 0.01040(17) 0.01710(18) 0.00130(13) 0.00203(15) 0.00017(13)
Ru15 0.00821(18) 0.00899(17) 0.01772(18) -0.00065(13) 0.00114(15) -0.00015(13)
Ru16 0.01045(19) 0.01566(18) 0.01554(18) 0.00352(14) 0.00418(15) -0.00069(14)
O1 0.030(2) 0.038(2) 0.030(2) 0.0128(18) -0.0050(18) 0.0042(18)
O2 0.024(2) 0.039(2) 0.039(2) -0.0067(17) 0.0180(19) -0.0057(17)
O3 0.0167(19) 0.0155(18) 0.054(2) -0.0025(16) 0.0053(18) 0.0015(14)
O4 0.023(2) 0.031(2) 0.043(2) 0.0096(17) 0.0157(19) -0.0042(16)
O5 0.017(2) 0.0286(19) 0.034(2) 0.0060(16) -0.0068(17) -0.0021(15)
O6 0.036(2) 0.033(2) 0.035(2) -0.0149(18) 0.0109(19) -0.0003(17)
O7 0.041(3) 0.091(3) 0.020(2) 0.017(2) -0.004(2) -0.026(2)
O8 0.029(2) 0.039(2) 0.043(2) -0.0054(18) 0.020(2) 0.0053(18)
O9 0.042(3) 0.024(2) 0.060(3) 0.0098(18) 0.031(2) -0.0037(17)
O10 0.020(2) 0.0141(17) 0.064(3) 0.0029(17) 0.0077(19) -0.0030(15)
O11 0.037(2) 0.043(2) 0.0200(19) -0.0098(16) 0.0052(17) 0.0009(18)
O12 0.020(2) 0.0139(18) 0.058(3) -0.0055(17) 0.0069(19) -0.0003(15)
O13 0.031(2) 0.033(2) 0.041(2) -0.0048(17) 0.023(2) -0.0045(16)
O14 0.029(2) 0.033(2) 0.027(2) 0.0107(16) -0.0005(17) 0.0062(17)
O15 0.022(2) 0.033(2) 0.039(2) 0.0080(17) 0.0079(18) -0.0087(16)
O16 0.018(2) 0.0253(18) 0.0272(19) -0.0006(15) -0.0067(16) 0.0027(15)
O17 0.035(2) 0.043(2) 0.040(2) -0.0198(19) 0.005(2) 0.0129(19)
O18 0.028(2) 0.072(3) 0.0163(19) 0.0096(18) 0.0021(18) 0.005(2)
O19 0.035(2) 0.044(2) 0.045(2) -0.0038(19) 0.024(2) 0.0123(19)
O20 0.037(2) 0.025(2) 0.044(2) 0.0100(17) 0.019(2) -0.0035(17)
O21 0.0190(19) 0.0164(17) 0.040(2) 0.0000(15) 0.0060(17) -0.0034(14)
O22 0.037(2) 0.039(2) 0.0183(19) -0.0058(15) 0.0092(17) -0.0146(17)
O23 0.0171(19) 0.0145(18) 0.047(2) -0.0016(16) 0.0059(17) 0.0006(14)
O24 0.0184(19) 0.0303(19) 0.0298(19) -0.0028(15) 0.0113(17) -0.0002(15)
O25 0.020(2) 0.032(2) 0.0269(19) 0.0117(16) -0.0020(17) 0.0028(16)
O26 0.021(2) 0.033(2) 0.033(2) 0.0062(16) 0.0055(17) -0.0087(16)
O27 0.0169(19) 0.0293(19) 0.0271(19) -0.0047(15) -0.0063(17) 0.0029(15)
O28 0.031(2) 0.045(2) 0.035(2) -0.0187(18) 0.0019(19) 0.0152(19)
O29 0.026(2) 0.072(3) 0.0171(19) 0.0129(18) 0.0022(17) 0.009(2)
O30 0.027(2) 0.042(2) 0.042(2) -0.0017(18) 0.0206(19) 0.0116(18)
O31 0.035(2) 0.0261(19) 0.040(2) 0.0077(16) 0.0159(19) -0.0068(17)
O32 0.0164(18) 0.0158(17) 0.041(2) 0.0044(15) 0.0044(16) -0.0027(14)
O33 0.033(2) 0.0269(18) 0.0157(17) -0.0030(14) 0.0082(16) -0.0073(15)
O34 0.032(2) 0.029(2) 0.035(2) -0.0106(17) 0.0088(18) 0.0052(17)
O35 0.0165(19) 0.0230(18) 0.0320(19) 0.0004(15) -0.0024(17) 0.0010(15)
O36 0.0191(19) 0.036(2) 0.0281(19) 0.0069(16) 0.0089(16) -0.0079(16)
O37 0.030(2) 0.0268(19) 0.033(2) 0.0105(16) -0.0063(18) 0.0025(17)
O38 0.020(2) 0.033(2) 0.031(2) -0.0061(15) 0.0108(17) -0.0023(15)
O39 0.0176(19) 0.0103(16) 0.050(2) -0.0011(15) 0.0049(17) 0.0008(14)
O40 0.033(2) 0.039(2) 0.023(2) -0.0125(16) 0.0066(17) 0.0005(17)
O41 0.018(2) 0.0156(18) 0.068(3) 0.0052(17) 0.006(2) -0.0040(15)
O42 0.047(3) 0.0211(19) 0.057(3) 0.0093(17) 0.031(2) -0.0021(17)
O43 0.030(2) 0.039(2) 0.040(2) -0.0034(17) 0.018(2) 0.0074(18)
O44 0.035(3) 0.112(4) 0.019(2) 0.019(2) -0.002(2) -0.025(3)
N1 0.013(2) 0.0108(18) 0.0201(19) -0.0005(15) 0.0035(16) 0.0013(15)
N2 0.013(2) 0.0091(17) 0.023(2) -0.0012(15) 0.0029(17) -0.0011(15)
N3 0.011(2) 0.0128(18) 0.0191(19) 0.0025(15) 0.0023(16) 0.0013(15)
N4 0.012(2) 0.0123(18) 0.0183(19) 0.0004(15) 0.0036(16) -0.0017(15)
N5 0.012(2) 0.0120(18) 0.0158(18) 0.0028(14) 0.0046(16) -0.0007(15)
N6 0.0101(19) 0.0129(18) 0.0174(18) -0.0016(15) 0.0037(16) -0.0008(15)
N7 0.0109(19) 0.0100(17) 0.0171(18) -0.0008(14) 0.0045(16) -0.0010(14)
N8 0.0074(19) 0.0129(18) 0.0183(19) 0.0007(15) 0.0017(16) 0.0009(15)
C1 0.016(3) 0.018(2) 0.032(3) -0.001(2) 0.006(2) -0.001(2)
C2 0.014(2) 0.016(2) 0.023(2) -0.0034(18) 0.002(2) -0.0022(19)
C3 0.017(3) 0.017(2) 0.028(3) 0.003(2) 0.004(2) 0.003(2)
C4 0.011(2) 0.018(2) 0.025(2) 0.002(2) 0.001(2) 0.0002(19)
C5 0.023(3) 0.015(2) 0.022(2) -0.0003(19) 0.006(2) -0.009(2)
C6 0.016(3) 0.022(2) 0.020(2) -0.002(2) 0.004(2) -0.003(2)
C7 0.029(3) 0.039(3) 0.022(3) 0.006(2) 0.008(3) -0.011(2)
C8 0.021(3) 0.026(3) 0.017(2) -0.0030(19) 0.007(2) -0.006(2)
C9 0.019(3) 0.027(3) 0.031(3) 0.000(2) 0.014(2) -0.003(2)
C10 0.011(2) 0.015(2) 0.033(3) 0.000(2) 0.001(2) 0.0021(19)
C11 0.013(3) 0.021(2) 0.030(3) -0.007(2) 0.001(2) -0.0028(19)
C12 0.026(3) 0.019(2) 0.013(2) 0.0009(18) 0.007(2) -0.004(2)
C13 0.017(2) 0.010(2) 0.013(2) -0.0011(16) 0.0032(19) -0.0049(17)
C14 0.006(2) 0.012(2) 0.017(2) -0.0009(17) -0.0011(18) -0.0031(17)
C15 0.012(2) 0.009(2) 0.022(2) -0.0010(17) 0.0018(19) -0.0032(17)
C16 0.010(2) 0.013(2) 0.028(2) 0.0009(18) 0.006(2) 0.0029(18)
C17 0.011(2) 0.020(2) 0.027(2) 0.0056(19) 0.004(2) 0.0033(19)
C18 0.012(2) 0.014(2) 0.015(2) 0.0006(17) 0.0029(18) -0.0017(18)
C19 0.009(2) 0.012(2) 0.019(2) 0.0000(17) 0.0025(19) 0.0006(17)
C20 0.010(2) 0.017(2) 0.017(2) 0.0023(18) -0.0002(19) 0.0024(18)
C21 0.013(2) 0.017(2) 0.024(2) 0.0049(19) 0.007(2) 0.0009(18)
C22 0.011(2) 0.016(2) 0.035(3) -0.003(2) 0.005(2) -0.0012(19)
C23 0.013(2) 0.022(2) 0.025(2) -0.008(2) 0.001(2) 0.0014(19)
C24 0.008(2) 0.022(2) 0.017(2) -0.0021(18) -0.0001(19) 0.0009(18)
C25 0.023(3) 0.032(3) 0.023(3) 0.003(2) 0.004(2) -0.005(2)
C26 0.024(3) 0.029(3) 0.019(2) -0.002(2) 0.008(2) 0.000(2)
C27 0.025(3) 0.015(2) 0.048(3) -0.005(2) 0.005(3) -0.006(2)
C28 0.012(2) 0.019(3) 0.025(2) -0.0007(19) 0.002(2) 0.0015(19)
C29 0.018(3) 0.019(2) 0.020(2) -0.0008(18) 0.005(2) -0.0009(19)
C30 0.018(3) 0.016(2) 0.024(3) -0.0033(19) 0.009(2) -0.0023(19)
C31 0.010(2) 0.024(3) 0.022(2) -0.001(2) -0.002(2) -0.003(2)
C32 0.020(3) 0.015(2) 0.022(2) -0.0046(19) 0.008(2) -0.003(2)
C33 0.018(3) 0.020(2) 0.024(2) -0.004(2) -0.001(2) 0.002(2)
C34 0.023(3) 0.037(3) 0.025(3) 0.004(2) 0.013(2) 0.002(2)
C35 0.022(3) 0.025(3) 0.019(2) -0.001(2) 0.005(2) 0.001(2)
C36 0.021(3) 0.026(3) 0.027(3) 0.007(2) 0.014(2) 0.001(2)
C37 0.014(2) 0.018(2) 0.021(2) 0.0018(19) 0.001(2) -0.0006(19)
C38 0.017(3) 0.017(2) 0.028(3) -0.006(2) 0.004(2) -0.0073(19)
C39 0.020(3) 0.020(2) 0.017(2) 0.0016(18) 0.003(2) -0.006(2)
C40 0.013(2) 0.010(2) 0.015(2) 0.0002(17) -0.0008(18) -0.0051(17)
C41 0.009(2) 0.014(2) 0.014(2) 0.0002(17) -0.0012(18) -0.0014(17)
C42 0.011(2) 0.017(2) 0.022(2) 0.0015(18) 0.000(2) 0.0003(18)
C43 0.011(2) 0.018(2) 0.022(2) -0.0005(18) 0.0020(19) 0.0018(18)
C44 0.011(2) 0.015(2) 0.028(3) 0.0027(19) 0.004(2) 0.0028(18)
C45 0.012(2) 0.012(2) 0.013(2) 0.0037(16) 0.0025(18) 0.0001(17)
C46 0.008(2) 0.012(2) 0.022(2) 0.0010(17) 0.0004(19) -0.0010(17)
C47 0.011(2) 0.016(2) 0.023(2) 0.0038(19) 0.005(2) 0.0050(18)
C48 0.017(3) 0.018(2) 0.026(2) 0.0051(19) 0.010(2) 0.0008(19)
C49 0.011(2) 0.014(2) 0.038(3) 0.003(2) 0.007(2) -0.0012(19)
C50 0.018(3) 0.023(2) 0.027(3) -0.009(2) 0.005(2) -0.004(2)
C51 0.012(2) 0.021(2) 0.019(2) 0.0010(19) 0.002(2) 0.0004(19)
C52 0.021(3) 0.037(3) 0.017(2) 0.005(2) 0.001(2) -0.004(2)
C53 0.020(3) 0.034(3) 0.016(2) 0.002(2) 0.005(2) 0.001(2)
C54 0.022(3) 0.022(3) 0.052(4) -0.003(2) 0.006(3) -0.007(2)
C55 0.016(2) 0.017(2) 0.022(2) 0.0003(19) 0.005(2) 0.0019(19)
C56 0.017(2) 0.015(2) 0.013(2) -0.0009(17) 0.002(2) -0.0007(19)
C57 0.018(3) 0.015(2) 0.024(2) -0.0031(19) 0.007(2) -0.0011(19)
C58 0.012(2) 0.022(2) 0.017(2) -0.0026(19) -0.004(2) 0.000(2)
C59 0.017(3) 0.017(2) 0.021(2) -0.0069(19) 0.004(2) -0.0007(19)
C60 0.011(2) 0.028(3) 0.023(2) -0.005(2) 0.000(2) 0.003(2)
C61 0.022(3) 0.041(3) 0.023(3) 0.003(2) 0.011(2) 0.006(2)
C62 0.019(3) 0.026(3) 0.017(2) 0.0005(19) 0.004(2) 0.000(2)
C63 0.021(3) 0.023(3) 0.024(2) 0.005(2) 0.011(2) 0.003(2)
C64 0.012(2) 0.017(2) 0.020(2) 0.0027(18) 0.0019(19) 0.0022(19)
C65 0.011(2) 0.010(2) 0.027(3) 0.0001(18) 0.002(2) -0.0015(17)
C66 0.016(2) 0.015(2) 0.014(2) 0.0000(17) 0.0037(19) -0.0027(18)
C67 0.013(2) 0.009(2) 0.013(2) -0.0018(16) 0.0009(18) -0.0010(17)
C68 0.008(2) 0.013(2) 0.013(2) 0.0003(16) -0.0016(18) -0.0037(17)
C69 0.012(2) 0.012(2) 0.015(2) -0.0004(17) -0.0002(18) 0.0010(17)
C70 0.010(2) 0.016(2) 0.020(2) 0.0030(17) 0.0032(19) 0.0074(18)
C71 0.011(2) 0.019(2) 0.021(2) 0.0035(18) 0.0040(19) 0.0037(18)
C72 0.010(2) 0.014(2) 0.013(2) 0.0018(17) 0.0041(18) 0.0011(17)
C73 0.006(2) 0.016(2) 0.022(2) 0.0030(18) 0.0008(19) 0.0032(17)
C74 0.012(2) 0.019(2) 0.024(2) 0.0039(19) 0.008(2) 0.0051(18)
C75 0.020(3) 0.021(2) 0.030(3) 0.004(2) 0.011(2) 0.002(2)
C76 0.013(2) 0.018(2) 0.039(3) -0.003(2) 0.006(2) -0.0002(19)
C77 0.017(3) 0.029(3) 0.028(3) -0.011(2) 0.004(2) 0.001(2)
C78 0.012(2) 0.022(2) 0.017(2) 0.0001(18) 0.0034(19) 0.0033(19)
C79 0.018(3) 0.037(3) 0.019(2) 0.003(2) 0.003(2) -0.001(2)
C80 0.019(3) 0.030(3) 0.019(2) 0.007(2) 0.009(2) 0.004(2)
C81 0.029(3) 0.026(3) 0.059(4) -0.004(3) 0.005(3) -0.009(2)
C82 0.015(3) 0.028(3) 0.017(2) -0.001(2) 0.002(2) -0.002(2)
C83 0.016(3) 0.014(2) 0.021(2) -0.0037(18) 0.002(2) -0.0022(19)
C84 0.013(2) 0.020(2) 0.016(2) -0.0008(19) -0.0025(19) 0.0016(19)
C85 0.020(3) 0.014(2) 0.030(3) 0.001(2) 0.005(2) -0.002(2)
C86 0.010(2) 0.017(2) 0.020(2) -0.0006(18) 0.000(2) -0.0005(18)
C87 0.011(2) 0.020(3) 0.025(2) 0.004(2) 0.003(2) 0.0015(19)
C88 0.009(2) 0.018(2) 0.031(3) -0.005(2) 0.002(2) 0.0020(18)
C89 0.009(2) 0.014(2) 0.038(3) 0.003(2) 0.001(2) 0.0018(19)
C90 0.021(3) 0.021(3) 0.036(3) 0.004(2) 0.013(2) 0.000(2)
C91 0.025(3) 0.023(2) 0.019(2) 0.0024(19) 0.008(2) -0.001(2)
C92 0.022(3) 0.048(3) 0.021(3) 0.006(2) 0.005(2) -0.013(2)
C93 0.018(2) 0.018(2) 0.013(2) 0.0021(17) 0.0058(19) -0.0008(19)
C94 0.009(2) 0.009(2) 0.014(2) -0.0010(16) 0.0006(18) -0.0025(16)
C95 0.010(2) 0.010(2) 0.017(2) -0.0023(17) 0.0021(18) -0.0022(17)
C96 0.011(2) 0.012(2) 0.014(2) 0.0006(16) 0.0020(18) 0.0001(17)
C97 0.012(2) 0.018(2) 0.019(2) 0.0024(18) 0.0060(19) 0.0060(18)
C98 0.008(2) 0.018(2) 0.026(2) 0.0041(19) 0.004(2) 0.0042(18)
C99 0.011(2) 0.012(2) 0.016(2) 0.0012(17) 0.0044(18) -0.0025(17)
C100 0.009(2) 0.012(2) 0.020(2) 0.0026(17) 0.0010(19) 0.0007(17)
C101 0.014(3) 0.027(3) 0.021(2) -0.002(2) 0.003(2) 0.007(2)
C102 0.014(3) 0.027(3) 0.032(3) -0.012(2) -0.002(2) 0.000(2)
C103 0.013(3) 0.017(2) 0.049(3) -0.001(2) 0.003(2) -0.001(2)
C104 0.016(3) 0.020(2) 0.038(3) 0.008(2) 0.010(2) 0.000(2)
C105 0.008(2) 0.022(2) 0.023(2) 0.0049(19) 0.005(2) 0.0032(19)
C106 0.026(3) 0.029(3) 0.021(3) 0.006(2) 0.009(2) 0.001(2)
C107 0.020(3) 0.051(3) 0.021(3) 0.003(2) 0.003(2) 0.002(2)
C108 0.028(3) 0.021(3) 0.080(5) -0.007(3) 0.004(3) -0.007(2)
Cl1 0.140(2) 0.0717(13) 0.0547(12) -0.0236(10) -0.0153(13) 0.0599(15)
Cl2 0.0511(10) 0.0493(9) 0.0409(8) -0.0098(7) 0.0051(8) 0.0071(8)
Cl3 0.0482(10) 0.0455(8) 0.0420(8) 0.0048(7) 0.0068(7) -0.0089(7)
Cl4 0.0617(14) 0.176(2) 0.0391(10) -0.0145(13) 0.0239(10) -0.0089(15)
Cl5 0.0654(11) 0.0306(7) 0.0433(8) 0.0057(6) 0.0087(8) -0.0100(7)
Cl6 0.0322(7) 0.0313(7) 0.0238(6) 0.0054(5) 0.0077(6) 0.0097(5)
Cl7 0.185(3) 0.0765(15) 0.0564(12) 0.0156(11) 0.0034(16) -0.0708(17)
Cl8 0.0447(10) 0.0547(9) 0.0440(9) 0.0064(7) 0.0074(8) -0.0087(8)
Cl9 0.0557(12) 0.161(2) 0.0382(9) -0.0026(12) 0.0232(9) 0.0121(13)
Cl10 0.0406(9) 0.0503(9) 0.0409(8) 0.0052(7) 0.0070(7) -0.0097(7)
Cl11 0.0486(10) 0.0324(7) 0.0467(9) 0.0097(6) 0.0065(8) -0.0096(7)
Cl12 0.0338(8) 0.0347(7) 0.0255(6) 0.0079(5) 0.0101(6) 0.0122(6)
C109 0.074(6) 0.075(5) 0.044(4) -0.026(4) 0.007(4) 0.033(4)
C110 0.047(4) 0.045(3) 0.019(3) -0.002(2) 0.002(3) -0.002(3)
C111 0.020(3) 0.023(3) 0.036(3) -0.001(2) -0.001(2) 0.003(2)
C112 0.054(5) 0.059(4) 0.044(4) 0.009(3) 0.015(3) -0.024(3)
C113 0.040(4) 0.045(3) 0.019(3) 0.001(2) 0.005(3) 0.001(3)
C114 0.016(3) 0.026(3) 0.031(3) 0.000(2) -0.001(2) 0.003(2)

loop_
_atom_type_symbol
_atom_type_description
_atom_type_scat_dispersion_real
_atom_type_scat_dispersion_imag
_atom_type_scat_source
C C 0.0033 0.0016 'International Tables Vol C Tables 4.2.6.8 and 6.1.1.4'
H H 0.0000 0.0000 'International Tables Vol C Tables 4.2.6.8 and 6.1.1.4'
N N 0.0061 0.0033 'International Tables Vol C Tables 4.2.6.8 and 6.1.1.4'
O O 0.0106 0.0060 'International Tables Vol C Tables 4.2.6.8 and 6.1.1.4'
Cl Cl 0.1484 0.1585 'International Tables Vol C Tables 4.2.6.8 and 6.1.1.4'
Ru Ru -1.2594 0.8363 'International Tables Vol C Tables 4.2.6.8 and 6.1.1.4'

loop_
_geom_angle_atom_site_label_1
_geom_angle_atom_site_label_2
_geom_angle_atom_site_label_3
_geom_angle
C3 Ru1 C1 90.5(2)
C3 Ru1 C2 93.4(2)
C1 Ru1 C2 97.4(2)
C3 Ru1 C13 114.45(18)
C1 Ru1 C13 151.71(18)
C2 Ru1 C13 94.34(18)
C3 Ru1 Ru2 160.79(14)
C1 Ru1 Ru2 100.08(14)
C2 Ru1 Ru2 101.01(13)
C13 Ru1 Ru2 52.27(11)
C3 Ru1 Ru4 70.57(14)
C1 Ru1 Ru4 133.40(14)
C2 Ru1 Ru4 124.98(14)
C13 Ru1 Ru4 52.55(12)
Ru2 Ru1 Ru4 90.662(14)
C3 Ru1 Ru3 105.73(15)
C1 Ru1 Ru3 88.24(14)
C2 Ru1 Ru3 160.04(13)
C13 Ru1 Ru3 72.78(12)
Ru2 Ru1 Ru3 59.075(12)
Ru4 Ru1 Ru3 59.025(13)
C5 Ru2 C4 90.81(19)
C5 Ru2 C6 97.8(2)
C4 Ru2 C6 89.72(19)
C5 Ru2 C14 150.01(17)
C4 Ru2 C14 114.93(18)
C6 Ru2 C14 97.50(18)
C5 Ru2 C13 130.15(18)
C4 Ru2 C13 93.81(18)
C6 Ru2 C13 131.82(19)
C14 Ru2 C13 38.73(16)
C5 Ru2 Ru3 102.90(13)
C4 Ru2 Ru3 165.10(14)
C6 Ru2 Ru3 94.11(14)
C14 Ru2 Ru3 50.30(11)
C13 Ru2 Ru3 72.96(11)
C5 Ru2 Ru1 84.01(13)
C4 Ru2 Ru1 115.37(14)
C6 Ru2 Ru1 154.87(14)
C14 Ru2 Ru1 71.46(11)
C13 Ru2 Ru1 49.60(11)
Ru3 Ru2 Ru1 61.290(13)
C9 Ru3 C7 94.8(2)
C9 Ru3 C8 97.8(2)
C7 Ru3 C8 94.9(2)
C9 Ru3 C14 134.44(19)
C7 Ru3 C14 128.30(19)
C8 Ru3 C14 93.05(18)
C9 Ru3 Ru2 146.56(14)
C7 Ru3 Ru2 78.83(15)
C8 Ru3 Ru2 115.29(14)
C14 Ru3 Ru2 51.98(11)
C9 Ru3 Ru4 83.04(15)
C7 Ru3 Ru4 159.33(17)
C8 Ru3 Ru4 105.81(14)
C14 Ru3 Ru4 51.47(11)
Ru2 Ru3 Ru4 91.680(15)
C9 Ru3 Ru1 89.76(14)
C7 Ru3 Ru1 99.38(16)
C8 Ru3 Ru1 163.25(14)
C14 Ru3 Ru1 71.19(11)
Ru2 Ru3 Ru1 59.635(13)
Ru4 Ru3 Ru1 60.157(13)
C10 Ru4 C11 90.9(2)
C10 Ru4 C18 94.46(18)
C11 Ru4 C18 93.75(19)
C10 Ru4 C14 147.83(19)
C11 Ru4 C14 120.61(18)
C18 Ru4 C14 78.39(16)
C10 Ru4 C13 157.85(18)
C11 Ru4 C13 93.06(18)
C18 Ru4 C13 107.00(16)
C14 Ru4 C13 38.56(15)
C10 Ru4 Ru3 100.51(15)
C11 Ru4 Ru3 164.28(15)
C18 Ru4 Ru3 96.07(12)
C14 Ru4 Ru3 50.18(11)
C13 Ru4 Ru3 72.34(11)
C10 Ru4 Ru1 108.99(14)
C11 Ru4 Ru1 105.33(15)
C18 Ru4 Ru1 149.13(12)
C14 Ru4 Ru1 71.06(11)
C13 Ru4 Ru1 49.02(11)
Ru3 Ru4 Ru1 60.818(12)
C28 Ru5 C29 94.24(19)
C28 Ru5 C30 89.11(19)
C29 Ru5 C30 95.77(19)
C28 Ru5 C40 117.90(18)
C29 Ru5 C40 94.34(18)
C30 Ru5 C40 150.29(17)
C28 Ru5 Ru6 158.45(14)
C29 Ru5 Ru6 105.04(13)
C30 Ru5 Ru6 98.27(13)
C40 Ru5 Ru6 52.08(11)
C28 Ru5 Ru7 101.13(14)
C29 Ru5 Ru7 163.45(13)
C30 Ru5 Ru7 90.63(13)
C40 Ru5 Ru7 73.09(12)
Ru6 Ru5 Ru7 58.815(12)
C28 Ru5 Ru8 71.21(14)
C29 Ru5 Ru8 121.70(14)
C30 Ru5 Ru8 137.97(13)
C40 Ru5 Ru8 52.55(12)
Ru6 Ru5 Ru8 90.187(14)
Ru7 Ru5 Ru8 59.112(13)
C32 Ru6 C31 90.7(2)
C32 Ru6 C33 95.99(19)
C31 Ru6 C33 92.6(2)
C32 Ru6 C41 152.31(17)
C31 Ru6 C41 113.42(18)
C33 Ru6 C41 96.18(18)
C32 Ru6 C40 131.26(17)
C31 Ru6 C40 93.78(17)
C33 Ru6 C40 132.13(18)
C41 Ru6 C40 38.78(16)
C32 Ru6 Ru7 104.46(14)
C31 Ru6 Ru7 164.17(14)
C33 Ru6 Ru7 90.23(15)
C41 Ru6 Ru7 50.76(11)
C40 Ru6 Ru7 72.93(11)
C32 Ru6 Ru5 86.39(13)
C31 Ru6 Ru5 116.76(14)
C33 Ru6 Ru5 150.51(15)
C41 Ru6 Ru5 71.04(11)
C40 Ru6 Ru5 48.81(11)
Ru7 Ru6 Ru5 60.904(13)
C34 Ru7 C35 95.5(2)
C34 Ru7 C36 95.2(2)
C35 Ru7 C36 98.7(2)
C34 Ru7 C41 132.38(19)
C35 Ru7 C41 93.59(18)
C36 Ru7 C41 129.33(19)
C34 Ru7 Ru6 81.06(15)
C35 Ru7 Ru6 109.64(15)
C36 Ru7 Ru6 151.63(14)
C41 Ru7 Ru6 52.00(11)
C34 Ru7 Ru8 153.29(15)
C35 Ru7 Ru8 111.11(15)
C36 Ru7 Ru8 78.88(15)
C41 Ru7 Ru8 51.00(11)
Ru6 Ru7 Ru8 91.876(14)
C34 Ru7 Ru5 94.13(15)
C35 Ru7 Ru5 164.72(14)
C36 Ru7 Ru5 92.23(14)
C41 Ru7 Ru5 71.17(11)
Ru6 Ru7 Ru5 60.281(13)
Ru8 Ru7 Ru5 60.480(13)
C37 Ru8 C38 89.62(19)
C37 Ru8 C45 94.59(18)
C38 Ru8 C45 93.94(19)
C37 Ru8 C41 153.33(18)
C38 Ru8 C41 116.26(17)
C45 Ru8 C41 78.18(16)
C37 Ru8 C40 156.74(18)
C38 Ru8 C40 90.46(18)
C45 Ru8 C40 108.61(16)
C41 Ru8 C40 38.68(15)
C37 Ru8 Ru7 105.37(14)
C38 Ru8 Ru7 162.35(14)
C45 Ru8 Ru7 94.07(12)
C41 Ru8 Ru7 50.53(11)
C40 Ru8 Ru7 72.07(11)
C37 Ru8 Ru5 109.60(14)
C38 Ru8 Ru5 106.16(15)
C45 Ru8 Ru5 148.22(12)
C41 Ru8 Ru5 70.95(11)
C40 Ru8 Ru5 48.36(11)
Ru7 Ru8 Ru5 60.408(12)
C55 Ru9 C56 95.61(19)
C55 Ru9 C57 89.96(19)
C56 Ru9 C57 95.26(19)
C55 Ru9 C67 119.22(18)
C56 Ru9 C67 92.59(17)
C57 Ru9 C67 148.84(17)
C55 Ru9 Ru10 157.67(14)
C56 Ru9 Ru10 104.83(13)
C57 Ru9 Ru10 96.91(13)
C67 Ru9 Ru10 51.95(11)
C55 Ru9 Ru12 71.54(14)
C56 Ru9 Ru12 119.71(13)
C57 Ru9 Ru12 141.17(14)
C67 Ru9 Ru12 52.74(12)
Ru10 Ru9 Ru12 90.264(14)
C55 Ru9 Ru11 99.69(14)
C56 Ru9 Ru11 162.80(13)
C57 Ru9 Ru11 92.60(13)
C67 Ru9 Ru11 73.08(11)
Ru10 Ru9 Ru11 58.933(12)
Ru12 Ru9 Ru11 59.034(13)
C59 Ru10 C58 91.2(2)
C59 Ru10 C60 96.76(19)
C58 Ru10 C60 93.0(2)
C59 Ru10 C68 152.06(17)
C58 Ru10 C68 113.54(17)
C60 Ru10 C68 94.66(18)
C59 Ru10 C67 133.27(17)
C58 Ru10 C67 91.93(17)
C60 Ru10 C67 129.57(18)
C68 Ru10 C67 38.86(15)
C59 Ru10 Ru11 103.55(14)
C58 Ru10 Ru11 163.70(13)
C60 Ru10 Ru11 91.97(15)
C68 Ru10 Ru11 50.53(11)
C67 Ru10 Ru11 73.00(11)
C59 Ru10 Ru9 87.83(13)
C58 Ru10 Ru9 113.60(14)
C60 Ru10 Ru9 152.91(15)
C68 Ru10 Ru9 70.94(11)
C67 Ru10 Ru9 48.78(11)
Ru11 Ru10 Ru9 61.067(13)
C62 Ru11 C63 96.8(2)
C62 Ru11 C61 95.7(2)
C63 Ru11 C61 94.1(2)
C62 Ru11 C68 93.24(18)
C63 Ru11 C68 129.46(18)
C61 Ru11 C68 133.98(19)
C62 Ru11 Ru10 108.23(14)
C63 Ru11 Ru10 154.97(14)
C61 Ru11 Ru10 82.94(15)
C68 Ru11 Ru10 51.50(11)
C62 Ru11 Ru12 111.87(14)
C63 Ru11 Ru12 79.35(14)
C61 Ru11 Ru12 152.18(15)
C68 Ru11 Ru12 51.18(11)
Ru10 Ru11 Ru12 91.694(14)
C62 Ru11 Ru9 163.74(14)
C63 Ru11 Ru9 95.60(14)
C61 Ru11 Ru9 93.89(14)
C68 Ru11 Ru9 70.71(11)
Ru10 Ru11 Ru9 60.001(13)
Ru12 Ru11 Ru9 60.361(13)
C64 Ru12 C65 88.48(19)
C64 Ru12 C72 94.49(18)
C65 Ru12 C72 94.63(18)
C64 Ru12 C68 152.48(17)
C65 Ru12 C68 118.40(17)
C72 Ru12 C68 78.49(16)
C64 Ru12 C67 157.47(17)
C65 Ru12 C67 91.47(17)
C72 Ru12 C67 107.96(16)
C68 Ru12 C67 38.44(15)
C64 Ru12 Ru11 104.84(14)
C65 Ru12 Ru11 162.89(14)
C72 Ru12 Ru11 94.98(12)
C68 Ru12 Ru11 50.29(11)
C67 Ru12 Ru11 72.09(10)
C64 Ru12 Ru9 110.24(14)
C65 Ru12 Ru9 105.01(14)
C72 Ru12 Ru9 148.44(12)
C68 Ru12 Ru9 70.51(11)
C67 Ru12 Ru9 48.21(11)
Ru11 Ru12 Ru9 60.605(12)
C84 Ru13 C83 90.97(19)
C84 Ru13 C82 90.40(19)
C83 Ru13 C82 98.23(19)
C84 Ru13 C95 115.57(17)
C83 Ru13 C95 149.96(17)
C82 Ru13 C95 95.52(18)
C84 Ru13 C94 92.24(17)
C83 Ru13 C94 132.75(17)
C82 Ru13 C94 128.86(18)
C95 Ru13 C94 39.08(15)
C84 Ru13 Ru16 164.76(13)
C83 Ru13 Ru16 101.84(14)
C82 Ru13 Ru16 95.84(14)
C95 Ru13 Ru16 50.06(11)
C94 Ru13 Ru16 73.02(11)
C84 Ru13 Ru14 111.89(13)
C83 Ru13 Ru14 86.33(13)
C82 Ru13 Ru14 157.25(14)
C95 Ru13 Ru14 71.31(11)
C94 Ru13 Ru14 49.17(10)
Ru16 Ru13 Ru14 61.436(13)
C87 Ru14 C86 94.55(19)
C87 Ru14 C85 91.78(19)
C86 Ru14 C85 96.7(2)
C87 Ru14 C94 115.63(18)
C86 Ru14 C94 92.17(17)
C85 Ru14 C94 150.44(18)
C87 Ru14 Ru13 160.24(14)
C86 Ru14 Ru13 101.04(13)
C85 Ru14 Ru13 98.34(14)
C94 Ru14 Ru13 52.20(11)
C87 Ru14 Ru15 70.76(14)
C86 Ru14 Ru15 122.44(14)
C85 Ru14 Ru15 137.46(14)
C94 Ru14 Ru15 52.59(11)
Ru13 Ru14 Ru15 90.506(14)
C87 Ru14 Ru16 104.14(14)
C86 Ru14 Ru16 159.77(13)
C85 Ru14 Ru16 90.54(14)
C94 Ru14 Ru16 72.91(11)
Ru13 Ru14 Ru16 59.083(12)
Ru15 Ru14 Ru16 58.932(13)
C89 Ru15 C88 90.4(2)
C89 Ru15 C99 93.76(18)
C88 Ru15 C99 93.75(18)
C89 Ru15 C95 147.23(19)
C88 Ru15 C95 121.72(18)
C99 Ru15 C95 78.82(16)
C89 Ru15 C94 158.44(17)
C88 Ru15 C94 93.50(18)
C99 Ru15 C94 107.12(16)
C95 Ru15 C94 38.74(15)
C89 Ru15 Ru16 100.40(16)
C88 Ru15 Ru16 164.40(14)
C99 Ru15 Ru16 96.75(12)
C95 Ru15 Ru16 49.93(11)
C94 Ru15 Ru16 72.39(11)
C89 Ru15 Ru14 110.03(14)
C88 Ru15 Ru14 104.80(14)
C99 Ru15 Ru14 149.34(12)
C95 Ru15 Ru14 70.69(11)
C94 Ru15 Ru14 48.53(11)
Ru16 Ru15 Ru14 60.974(13)
C91 Ru16 C90 96.2(2)
C91 Ru16 C92 94.5(2)
C90 Ru16 C92 93.9(2)
C91 Ru16 C95 92.58(18)
C90 Ru16 C95 134.03(19)
C92 Ru16 C95 130.33(19)
C91 Ru16 Ru13 113.73(14)
C90 Ru16 Ru13 149.85(15)
C92 Ru16 Ru13 80.99(14)
C95 Ru16 Ru13 51.54(11)
C91 Ru16 Ru15 106.40(15)
C90 Ru16 Ru15 82.89(16)
C92 Ru16 Ru15 159.08(17)
C95 Ru16 Ru15 51.44(11)
Ru13 Ru16 Ru15 91.444(15)
C91 Ru16 Ru14 162.80(14)
C90 Ru16 Ru14 92.64(15)
C92 Ru16 Ru14 99.60(16)
C95 Ru16 Ru14 70.77(11)
Ru13 Ru16 Ru14 59.480(13)
Ru15 Ru16 Ru14 60.094(13)
C18 N1 C16 110.5(4)
C18 N1 C15 121.2(4)
C16 N1 C15 128.2(3)
C18 N2 C17 110.5(4)
C18 N2 C19 126.1(4)
C17 N2 C19 122.9(4)
C45 N3 C43 111.0(4)
C45 N3 C42 120.7(4)
C43 N3 C42 128.3(4)
C45 N4 C44 110.2(4)
C45 N4 C46 127.1(4)
C44 N4 C46 122.2(4)
C72 N5 C70 111.1(4)
C72 N5 C69 120.8(3)
C70 N5 C69 128.1(3)
C72 N6 C71 110.2(4)
C72 N6 C73 127.8(4)
C71 N6 C73 121.3(4)
C99 N7 C97 111.0(4)
C99 N7 C96 120.8(3)
C97 N7 C96 128.1(3)
C99 N8 C98 109.8(4)
C99 N8 C100 127.1(4)
C98 N8 C100 122.3(4)
O1 C1 Ru1 178.2(5)
O2 C2 Ru1 177.9(5)
O3 C3 Ru1 169.8(4)
O4 C4 Ru2 176.2(4)
O5 C5 Ru2 176.6(4)
O6 C6 Ru2 179.6(4)
O7 C7 Ru3 176.5(5)
O8 C8 Ru3 179.1(5)
O9 C9 Ru3 175.2(5)
O10 C10 Ru4 175.7(4)
O11 C11 Ru4 176.5(5)
C13 C12 H12A 109.5
C13 C12 H12B 109.5
H12A C12 H12B 109.5
C13 C12 H12C 109.5
H12A C12 H12C 109.5
H12B C12 H12C 109.5
C14 C13 C12 124.5(4)
C14 C13 Ru1 107.0(3)
C12 C13 Ru1 128.5(3)
C14 C13 Ru2 70.0(2)
C12 C13 Ru2 117.2(3)
Ru1 C13 Ru2 78.13(15)
C14 C13 Ru4 68.6(2)
C12 C13 Ru4 118.2(3)
Ru1 C13 Ru4 78.44(13)
Ru2 C13 Ru4 123.00(19)
C13 C14 C15 124.4(4)
C13 C14 Ru3 109.1(3)
C15 C14 Ru3 126.3(3)
C13 C14 Ru4 72.8(2)
C15 C14 Ru4 111.1(3)
Ru3 C14 Ru4 78.35(14)
C13 C14 Ru2 71.3(2)
C15 C14 Ru2 121.4(3)
Ru3 C14 Ru2 77.72(14)
Ru4 C14 Ru2 126.8(2)
N1 C15 C14 108.3(3)
N1 C15 H15A 110.0
C14 C15 H15A 110.0
N1 C15 H15B 110.0
C14 C15 H15B 110.0
H15A C15 H15B 108.4
C17 C16 N1 106.5(4)
C17 C16 H16 126.7
N1 C16 H16 126.7
C16 C17 N2 107.2(4)
C16 C17 H17 126.4
N2 C17 H17 126.4
N2 C18 N1 105.2(4)
N2 C18 Ru4 137.5(3)
N1 C18 Ru4 117.3(3)
C24 C19 C20 122.5(4)
C24 C19 N2 119.6(4)
C20 C19 N2 117.9(4)
C21 C20 C19 118.1(4)
C21 C20 C26 121.2(4)
C19 C20 C26 120.7(4)
C20 C21 C22 121.1(4)
C20 C21 H21 119.4
C22 C21 H21 119.4
C23 C22 C21 119.5(4)
C23 C22 C27 120.7(5)
C21 C22 C27 119.8(4)
C22 C23 C24 121.7(4)
C22 C23 H23 119.1
C24 C23 H23 119.1
C19 C24 C23 117.0(4)
C19 C24 C25 121.9(4)
C23 C24 C25 121.1(4)
C24 C25 H25A 109.5
C24 C25 H25B 109.5
H25A C25 H25B 109.5
C24 C25 H25C 109.5
H25A C25 H25C 109.5
H25B C25 H25C 109.5
C20 C26 H26A 109.5
C20 C26 H26B 109.5
H26A C26 H26B 109.5
C20 C26 H26C 109.5
H26A C26 H26C 109.5
H26B C26 H26C 109.5
C22 C27 H27A 109.5
C22 C27 H27B 109.5
H27A C27 H27B 109.5
C22 C27 H27C 109.5
H27A C27 H27C 109.5
H27B C27 H27C 109.5
O12 C28 Ru5 169.7(4)
O13 C29 Ru5 177.0(4)
O14 C30 Ru5 176.9(4)
O15 C31 Ru6 176.2(4)
O16 C32 Ru6 177.7(4)
O17 C33 Ru6 177.7(5)
O18 C34 Ru7 176.7(5)
O19 C35 Ru7 179.4(5)
O20 C36 Ru7 173.9(5)
O21 C37 Ru8 176.7(4)
O22 C38 Ru8 177.0(4)
C40 C39 H39A 109.5
C40 C39 H39B 109.5
H39A C39 H39B 109.5
C40 C39 H39C 109.5
H39A C39 H39C 109.5
H39B C39 H39C 109.5
C41 C40 C39 124.1(4)
C41 C40 Ru5 107.7(3)
C39 C40 Ru5 128.2(3)
C41 C40 Ru6 69.9(2)
C39 C40 Ru6 117.4(3)
Ru5 C40 Ru6 79.11(14)
C41 C40 Ru8 68.0(2)
C39 C40 Ru8 117.5(3)
Ru5 C40 Ru8 79.09(13)
Ru6 C40 Ru8 123.00(19)
C40 C41 C42 125.3(4)
C40 C41 Ru7 108.0(3)
C42 C41 Ru7 126.6(3)
C40 C41 Ru8 73.4(2)
C42 C41 Ru8 110.9(3)
Ru7 C41 Ru8 78.47(14)
C40 C41 Ru6 71.4(2)
C42 C41 Ru6 120.8(3)
Ru7 C41 Ru6 77.24(14)
Ru8 C41 Ru6 127.7(2)
N3 C42 C41 108.2(3)
N3 C42 H42A 110.1
C41 C42 H42A 110.1
N3 C42 H42B 110.1
C41 C42 H42B 110.1
H42A C42 H42B 108.4
C44 C43 N3 106.2(4)
C44 C43 H43 126.9
N3 C43 H43 126.9
C43 C44 N4 107.0(4)
C43 C44 H44 126.5
N4 C44 H44 126.5
N4 C45 N3 105.6(4)
N4 C45 Ru8 137.5(3)
N3 C45 Ru8 116.9(3)
C47 C46 C51 122.1(4)
C47 C46 N4 118.8(4)
C51 C46 N4 118.9(4)
C48 C47 C46 118.6(4)
C48 C47 C53 121.1(4)
C46 C47 C53 120.3(4)
C47 C48 C49 121.8(4)
C47 C48 H48 119.1
C49 C48 H48 119.1
C50 C49 C48 118.4(4)
C50 C49 C54 121.5(5)
C48 C49 C54 120.0(4)
C49 C50 C51 121.7(4)
C49 C50 H50 119.2
C51 C50 H50 119.2
C50 C51 C46 117.4(4)
C50 C51 C52 121.3(4)
C46 C51 C52 121.3(4)
C51 C52 H52A 109.5
C51 C52 H52B 109.5
H52A C52 H52B 109.5
C51 C52 H52C 109.5
H52A C52 H52C 109.5
H52B C52 H52C 109.5
C47 C53 H53A 109.5
C47 C53 H53B 109.5
H53A C53 H53B 109.5
C47 C53 H53C 109.5
H53A C53 H53C 109.5
H53B C53 H53C 109.5
C49 C54 H54A 109.5
C49 C54 H54B 109.5
H54A C54 H54B 109.5
C49 C54 H54C 109.5
H54A C54 H54C 109.5
H54B C54 H54C 109.5
O23 C55 Ru9 171.1(4)
O24 C56 Ru9 178.1(4)
O25 C57 Ru9 179.0(4)
O26 C58 Ru10 177.1(4)
O27 C59 Ru10 178.2(4)
O28 C60 Ru10 176.3(5)
O29 C61 Ru11 177.1(5)
O30 C62 Ru11 178.9(4)
O31 C63 Ru11 174.0(4)
O32 C64 Ru12 177.1(4)
O33 C65 Ru12 177.6(4)
C67 C66 H66A 109.5
C67 C66 H66B 109.5
H66A C66 H66B 109.5
C67 C66 H66C 109.5
H66A C66 H66C 109.5
H66B C66 H66C 109.5
C68 C67 C66 124.6(4)
C68 C67 Ru9 107.4(3)
C66 C67 Ru9 128.0(3)
C68 C67 Ru10 69.6(2)
C66 C67 Ru10 117.0(3)
Ru9 C67 Ru10 79.27(14)
C68 C67 Ru12 68.1(2)
C66 C67 Ru12 117.9(3)
Ru9 C67 Ru12 79.05(13)
Ru10 C67 Ru12 123.11(19)
C67 C68 C69 124.8(4)
C67 C68 Ru11 108.8(3)
C69 C68 Ru11 126.2(3)
C67 C68 Ru12 73.5(2)
C69 C68 Ru12 110.6(3)
Ru11 C68 Ru12 78.53(14)
C67 C68 Ru10 71.6(2)
C69 C68 Ru10 120.6(3)
Ru11 C68 Ru10 77.96(14)
Ru12 C68 Ru10 128.2(2)
N5 C69 C68 108.5(3)
N5 C69 H69A 110.0
C68 C69 H69A 110.0
N5 C69 H69B 110.0
C68 C69 H69B 110.0
H69A C69 H69B 108.4
C71 C70 N5 105.8(4)
C71 C70 H70 127.1
N5 C70 H70 127.1
C70 C71 N6 107.5(4)
C70 C71 H71 126.2
N6 C71 H71 126.2
N6 C72 N5 105.3(4)
N6 C72 Ru12 137.5(3)
N5 C72 Ru12 117.1(3)
C74 C73 C78 122.1(4)
C74 C73 N6 118.3(4)
C78 C73 N6 119.5(4)
C75 C74 C73 118.2(4)
C75 C74 C80 121.2(4)
C73 C74 C80 120.6(4)
C74 C75 C76 121.8(4)
C74 C75 H75 119.1
C76 C75 H75 119.1
C77 C76 C75 118.5(4)
C77 C76 C81 121.7(5)
C75 C76 C81 119.8(5)
C76 C77 C78 122.2(5)
C76 C77 H77 118.9
C78 C77 H77 118.9
C73 C78 C77 117.1(4)
C73 C78 C79 121.4(4)
C77 C78 C79 121.4(4)
C78 C79 H79A 109.5
C78 C79 H79B 109.5
H79A C79 H79B 109.5
C78 C79 H79C 109.5
H79A C79 H79C 109.5
H79B C79 H79C 109.5
C74 C80 H80A 109.5
C74 C80 H80B 109.5
H80A C80 H80B 109.5
C74 C80 H80C 109.5
H80A C80 H80C 109.5
H80B C80 H80C 109.5
C76 C81 H81A 109.5
C76 C81 H81B 109.5
H81A C81 H81B 109.5
C76 C81 H81C 109.5
H81A C81 H81C 109.5
H81B C81 H81C 109.5
O34 C82 Ru13 177.3(4)
O35 C83 Ru13 178.1(4)
O36 C84 Ru13 177.3(4)
O37 C85 Ru14 179.5(5)
O38 C86 Ru14 179.9(5)
O39 C87 Ru14 170.8(4)
O40 C88 Ru15 177.1(4)
O41 C89 Ru15 176.7(4)
O42 C90 Ru16 176.0(5)
O43 C91 Ru16 178.5(5)
O44 C92 Ru16 177.1(5)
C94 C93 H93A 109.5
C94 C93 H93B 109.5
H93A C93 H93B 109.5
C94 C93 H93C 109.5
H93A C93 H93C 109.5
H93B C93 H93C 109.5
C95 C94 C93 124.9(4)
C95 C94 Ru14 106.9(3)
C93 C94 Ru14 128.2(3)
C95 C94 Ru13 69.5(2)
C93 C94 Ru13 116.7(3)
Ru14 C94 Ru13 78.63(14)
C95 C94 Ru15 68.4(2)
C93 C94 Ru15 118.4(3)
Ru14 C94 Ru15 78.88(13)
Ru13 C94 Ru15 123.10(19)
C94 C95 C96 124.2(4)
C94 C95 Ru16 109.4(3)
C96 C95 Ru16 126.2(3)
C94 C95 Ru13 71.4(2)
C96 C95 Ru13 120.8(3)
Ru16 C95 Ru13 78.39(15)
C94 C95 Ru15 72.8(2)
C96 C95 Ru15 110.9(3)
Ru16 C95 Ru15 78.64(14)
Ru13 C95 Ru15 127.4(2)
N7 C96 C95 108.7(3)
N7 C96 H96A 110.0
C95 C96 H96A 110.0
N7 C96 H96B 110.0
C95 C96 H96B 110.0
H96A C96 H96B 108.3
C98 C97 N7 106.2(4)
C98 C97 H97 126.9
N7 C97 H97 126.9
C97 C98 N8 107.8(4)
C97 C98 H98 126.1
N8 C98 H98 126.1
N8 C99 N7 105.1(4)
N8 C99 Ru15 137.6(3)
N7 C99 Ru15 117.3(3)
C101 C100 C105 122.0(4)
C101 C100 N8 120.7(4)
C105 C100 N8 117.3(4)
C102 C101 C100 117.1(4)
C102 C101 C107 121.6(5)
C100 C101 C107 121.3(4)
C103 C102 C101 122.3(5)
C103 C102 H102 118.9
C101 C102 H102 118.9
C102 C103 C104 119.0(4)
C102 C103 C108 121.1(5)
C104 C103 C108 119.8(5)
C103 C104 C105 121.7(5)
C103 C104 H104 119.1
C105 C104 H104 119.1
C104 C105 C100 117.9(4)
C104 C105 C106 121.5(4)
C100 C105 C106 120.7(4)
C105 C106 H10A 109.5
C105 C106 H10B 109.5
H10A C106 H10B 109.5
C105 C106 H10C 109.5
H10A C106 H10C 109.5
H10B C106 H10C 109.5
C101 C107 H10D 109.5
C101 C107 H10E 109.5
H10D C107 H10E 109.5
C101 C107 H10F 109.5
H10D C107 H10F 109.5
H10E C107 H10F 109.5
C103 C108 H10G 109.5
C103 C108 H10H 109.5
H10G C108 H10H 109.5
C103 C108 H10I 109.5
H10G C108 H10I 109.5
H10H C108 H10I 109.5
Cl2 C109 Cl1 111.1(4)
Cl2 C109 H10J 109.4
Cl1 C109 H10J 109.4
Cl2 C109 H10K 109.4
Cl1 C109 H10K 109.4
H10J C109 H10K 108.0
Cl4 C110 Cl3 112.2(3)
Cl4 C110 H11A 109.2
Cl3 C110 H11A 109.2
Cl4 C110 H11B 109.2
Cl3 C110 H11B 109.2
H11A C110 H11B 107.9
Cl5 C111 Cl6 111.7(3)
Cl5 C111 H11C 109.3
Cl6 C111 H11C 109.3
Cl5 C111 H11D 109.3
Cl6 C111 H11D 109.3
H11C C111 H11D 107.9
Cl8 C112 Cl7 110.1(4)
Cl8 C112 H11E 109.6
Cl7 C112 H11E 109.6
Cl8 C112 H11F 109.6
Cl7 C112 H11F 109.6
H11E C112 H11F 108.2
Cl9 C113 Cl10 112.6(3)
Cl9 C113 H11G 109.1
Cl10 C113 H11G 109.1
Cl9 C113 H11H 109.1
Cl10 C113 H11H 109.1
H11G C113 H11H 107.8
Cl11 C114 Cl12 111.8(3)
Cl11 C114 H11I 109.3
Cl12 C114 H11I 109.3
Cl11 C114 H11J 109.3
Cl12 C114 H11J 109.3
H11I C114 H11J 107.9

loop_
_geom_bond_atom_site_label_1
_geom_bond_atom_site_label_2
_geom_bond_distance
Ru1 C3 1.898(5)
Ru1 C1 1.926(5)
Ru1 C2 1.931(5)
Ru1 C13 2.138(4)
Ru1 Ru2 2.7468(5)
Ru1 Ru4 2.7740(5)
Ru1 Ru3 2.7922(5)
Ru2 C5 1.891(5)
Ru2 C4 1.908(5)
Ru2 C6 1.925(5)
Ru2 C14 2.202(4)
Ru2 C13 2.220(4)
Ru2 Ru3 2.7310(5)
Ru3 C9 1.908(5)
Ru3 C7 1.909(5)
Ru3 C8 1.912(5)
Ru3 C14 2.150(4)
Ru3 Ru4 2.7420(5)
Ru4 C10 1.874(5)
Ru4 C11 1.890(5)
Ru4 C18 2.026(4)
Ru4 C14 2.190(4)
Ru4 C13 2.248(4)
Ru5 C28 1.904(5)
Ru5 C29 1.921(5)
Ru5 C30 1.931(5)
Ru5 C40 2.120(4)
Ru5 Ru6 2.7658(5)
Ru5 Ru7 2.7828(5)
Ru5 Ru8 2.7848(5)
Ru6 C32 1.890(5)
Ru6 C31 1.914(5)
Ru6 C33 1.920(5)
Ru6 C41 2.201(4)
Ru6 C40 2.222(4)
Ru6 Ru7 2.7245(5)
Ru7 C34 1.907(5)
Ru7 C35 1.910(5)
Ru7 C36 1.916(5)
Ru7 C41 2.164(4)
Ru7 Ru8 2.7463(5)
Ru8 C37 1.878(5)
Ru8 C38 1.892(5)
Ru8 C45 2.029(4)
Ru8 C41 2.178(4)
Ru8 C40 2.251(4)
Ru9 C55 1.893(5)
Ru9 C56 1.916(5)
Ru9 C57 1.934(5)
Ru9 C67 2.115(4)
Ru9 Ru10 2.7628(5)
Ru9 Ru12 2.7853(5)
Ru9 Ru11 2.7920(5)
Ru10 C59 1.905(5)
Ru10 C58 1.907(5)
Ru10 C60 1.925(5)
Ru10 C68 2.187(4)
Ru10 C67 2.214(4)
Ru10 Ru11 2.7326(5)
Ru11 C62 1.908(5)
Ru11 C63 1.911(5)
Ru11 C61 1.925(5)
Ru11 C68 2.157(4)
Ru11 Ru12 2.7479(5)
Ru12 C64 1.869(4)
Ru12 C65 1.893(5)
Ru12 C72 2.029(4)
Ru12 C68 2.184(4)
Ru12 C67 2.258(4)
Ru13 C84 1.894(5)
Ru13 C83 1.905(5)
Ru13 C82 1.930(5)
Ru13 C95 2.188(4)
Ru13 C94 2.215(4)
Ru13 Ru16 2.7374(5)
Ru13 Ru14 2.7486(5)
Ru14 C87 1.900(5)
Ru14 C86 1.927(5)
Ru14 C85 1.934(5)
Ru14 C94 2.121(4)
Ru14 Ru15 2.7782(5)
Ru14 Ru16 2.8024(5)
Ru15 C89 1.872(5)
Ru15 C88 1.894(5)
Ru15 C99 2.021(4)
Ru15 C95 2.189(4)
Ru15 C94 2.249(4)
Ru15 Ru16 2.7452(5)
Ru16 C91 1.908(5)
Ru16 C90 1.911(5)
Ru16 C92 1.918(5)
Ru16 C95 2.143(4)
O1 C1 1.139(6)
O2 C2 1.126(6)
O3 C3 1.142(6)
O4 C4 1.138(6)
O5 C5 1.143(6)
O6 C6 1.133(6)
O7 C7 1.145(6)
O8 C8 1.139(6)
O9 C9 1.141(6)
O10 C10 1.149(5)
O11 C11 1.147(6)
O12 C28 1.139(6)
O13 C29 1.139(6)
O14 C30 1.139(6)
O15 C31 1.140(6)
O16 C32 1.140(6)
O17 C33 1.128(6)
O18 C34 1.151(6)
O19 C35 1.141(6)
O20 C36 1.144(6)
O21 C37 1.146(5)
O22 C38 1.132(6)
O23 C55 1.146(5)
O24 C56 1.143(5)
O25 C57 1.137(6)
O26 C58 1.139(6)
O27 C59 1.140(6)
O28 C60 1.130(6)
O29 C61 1.138(6)
O30 C62 1.144(6)
O31 C63 1.151(6)
O32 C64 1.152(5)
O33 C65 1.140(6)
O34 C82 1.135(6)
O35 C83 1.141(6)
O36 C84 1.143(5)
O37 C85 1.139(6)
O38 C86 1.126(6)
O39 C87 1.144(6)
O40 C88 1.147(6)
O41 C89 1.144(5)
O42 C90 1.150(6)
O43 C91 1.139(6)
O44 C92 1.135(6)
N1 C18 1.356(5)
N1 C16 1.394(6)
N1 C15 1.451(5)
N2 C18 1.346(6)
N2 C17 1.392(6)
N2 C19 1.445(5)
N3 C45 1.351(5)
N3 C43 1.385(6)
N3 C42 1.456(6)
N4 C45 1.351(6)
N4 C44 1.390(5)
N4 C46 1.440(5)
N5 C72 1.354(5)
N5 C70 1.390(5)
N5 C69 1.453(5)
N6 C72 1.352(6)
N6 C71 1.387(5)
N6 C73 1.445(5)
N7 C99 1.361(5)
N7 C97 1.389(5)
N7 C96 1.458(5)
N8 C99 1.358(5)
N8 C98 1.396(5)
N8 C100 1.440(5)
C12 C13 1.532(6)
C12 H12A 0.9600
C12 H12B 0.9600
C12 H12C 0.9600
C13 C14 1.466(6)
C14 C15 1.528(6)
C15 H15A 0.9700
C15 H15B 0.9700
C16 C17 1.339(6)
C16 H16 0.9300
C17 H17 0.9300
C19 C24 1.397(6)
C19 C20 1.398(6)
C20 C21 1.386(6)
C20 C26 1.512(6)
C21 C22 1.390(7)
C21 H21 0.9300
C22 C23 1.377(7)
C22 C27 1.514(6)
C23 C24 1.404(6)
C23 H23 0.9300
C24 C25 1.512(6)
C25 H25A 0.9600
C25 H25B 0.9600
C25 H25C 0.9600
C26 H26A 0.9600
C26 H26B 0.9600
C26 H26C 0.9600
C27 H27A 0.9600
C27 H27B 0.9600
C27 H27C 0.9600
C39 C40 1.529(6)
C39 H39A 0.9600
C39 H39B 0.9600
C39 H39C 0.9600
C40 C41 1.468(6)
C41 C42 1.515(6)
C42 H42A 0.9700
C42 H42B 0.9700
C43 C44 1.359(6)
C43 H43 0.9300
C44 H44 0.9300
C46 C47 1.387(6)
C46 C51 1.401(6)
C47 C48 1.371(6)
C47 C53 1.519(6)
C48 C49 1.397(7)
C48 H48 0.9300
C49 C50 1.389(7)
C49 C54 1.507(6)
C50 C51 1.395(6)
C50 H50 0.9300
C51 C52 1.524(6)
C52 H52A 0.9600
C52 H52B 0.9600
C52 H52C 0.9600
C53 H53A 0.9600
C53 H53B 0.9600
C53 H53C 0.9600
C54 H54A 0.9600
C54 H54B 0.9600
C54 H54C 0.9600
C66 C67 1.531(6)
C66 H66A 0.9600
C66 H66B 0.9600
C66 H66C 0.9600
C67 C68 1.464(6)
C68 C69 1.527(6)
C69 H69A 0.9700
C69 H69B 0.9700
C70 C71 1.354(6)
C70 H70 0.9300
C71 H71 0.9300
C73 C74 1.395(6)
C73 C78 1.397(6)
C74 C75 1.379(7)
C74 C80 1.519(6)
C75 C76 1.388(7)
C75 H75 0.9300
C76 C77 1.380(7)
C76 C81 1.492(7)
C77 C78 1.397(7)
C77 H77 0.9300
C78 C79 1.520(6)
C79 H79A 0.9600
C79 H79B 0.9600
C79 H79C 0.9600
C80 H80A 0.9600
C80 H80B 0.9600
C80 H80C 0.9600
C81 H81A 0.9600
C81 H81B 0.9600
C81 H81C 0.9600
C93 C94 1.532(5)
C93 H93A 0.9600
C93 H93B 0.9600
C93 H93C 0.9600
C94 C95 1.473(6)
C95 C96 1.523(6)
C96 H96A 0.9700
C96 H96B 0.9700
C97 C98 1.344(6)
C97 H97 0.9300
C98 H98 0.9300
C100 C101 1.398(6)
C100 C105 1.401(6)
C101 C102 1.397(7)
C101 C107 1.512(7)
C102 C103 1.370(7)
C102 H102 0.9300
C103 C104 1.384(7)
C103 C108 1.512(7)
C104 C105 1.384(6)
C104 H104 0.9300
C105 C106 1.500(6)
C106 H10A 0.9600
C106 H10B 0.9600
C106 H10C 0.9600
C107 H10D 0.9600
C107 H10E 0.9600
C107 H10F 0.9600
C108 H10G 0.9600
C108 H10H 0.9600
C108 H10I 0.9600
Cl1 C109 1.767(7)
Cl2 C109 1.733(6)
Cl3 C110 1.757(6)
Cl4 C110 1.739(6)
Cl5 C111 1.741(5)
Cl6 C111 1.770(5)
Cl7 C112 1.760(6)
Cl8 C112 1.753(6)
Cl9 C113 1.734(5)
Cl10 C113 1.754(6)
Cl11 C114 1.747(5)
Cl12 C114 1.769(5)
C109 H10J 0.9700
C109 H10K 0.9700
C110 H11A 0.9700
C110 H11B 0.9700
C111 H11C 0.9700
C111 H11D 0.9700
C112 H11E 0.9700
C112 H11F 0.9700
C113 H11G 0.9700
C113 H11H 0.9700
C114 H11I 0.9700
C114 H11J 0.9700

loop_
_geom_torsion_atom_site_label_1
_geom_torsion_atom_site_label_2
_geom_torsion_atom_site_label_3
_geom_torsion_atom_site_label_4
_geom_torsion
C3 Ru1 Ru2 C5 148.9(5)
C1 Ru1 Ru2 C5 26.5(2)
C2 Ru1 Ru2 C5 -73.2(2)
C13 Ru1 Ru2 C5 -160.2(2)
Ru4 Ru1 Ru2 C5 160.90(14)
Ru3 Ru1 Ru2 C5 108.27(14)
C3 Ru1 Ru2 C4 -123.1(5)
C1 Ru1 Ru2 C4 114.5(2)
C2 Ru1 Ru2 C4 14.8(2)
C13 Ru1 Ru2 C4 -72.1(2)
Ru4 Ru1 Ru2 C4 -111.05(15)
Ru3 Ru1 Ru2 C4 -163.68(15)
C3 Ru1 Ru2 C6 53.4(6)
C1 Ru1 Ru2 C6 -69.0(4)
C2 Ru1 Ru2 C6 -168.7(4)
C13 Ru1 Ru2 C6 104.3(4)
Ru4 Ru1 Ru2 C6 65.4(3)
Ru3 Ru1 Ru2 C6 12.8(3)
C3 Ru1 Ru2 C14 -13.6(5)
C1 Ru1 Ru2 C14 -136.02(19)
C2 Ru1 Ru2 C14 124.30(18)
C13 Ru1 Ru2 C14 37.33(18)
Ru4 Ru1 Ru2 C14 -1.60(12)
Ru3 Ru1 Ru2 C14 -54.23(12)
C3 Ru1 Ru2 C13 -50.9(5)
C1 Ru1 Ru2 C13 -173.4(2)
C2 Ru1 Ru2 C13 87.0(2)
Ru4 Ru1 Ru2 C13 -38.93(15)
Ru3 Ru1 Ru2 C13 -91.56(15)
C3 Ru1 Ru2 Ru3 40.6(4)
C1 Ru1 Ru2 Ru3 -81.79(14)
C2 Ru1 Ru2 Ru3 178.53(14)
C13 Ru1 Ru2 Ru3 91.56(15)
Ru4 Ru1 Ru2 Ru3 52.634(14)
C5 Ru2 Ru3 C9 -49.3(3)
C4 Ru2 Ru3 C9 107.2(6)
C6 Ru2 Ru3 C9 -148.3(3)
C14 Ru2 Ru3 C9 115.4(3)
C13 Ru2 Ru3 C9 79.1(3)
Ru1 Ru2 Ru3 C9 26.3(3)
C5 Ru2 Ru3 C7 32.3(2)
C4 Ru2 Ru3 C7 -171.2(6)
C6 Ru2 Ru3 C7 -66.6(2)
C14 Ru2 Ru3 C7 -163.0(2)
C13 Ru2 Ru3 C7 160.7(2)
Ru1 Ru2 Ru3 C7 107.95(17)
C5 Ru2 Ru3 C8 122.4(2)
C4 Ru2 Ru3 C8 -81.1(6)
C6 Ru2 Ru3 C8 23.5(2)
C14 Ru2 Ru3 C8 -72.9(2)
C13 Ru2 Ru3 C8 -109.2(2)
Ru1 Ru2 Ru3 C8 -161.92(16)
C5 Ru2 Ru3 C14 -164.7(2)
C4 Ru2 Ru3 C14 -8.2(6)
C6 Ru2 Ru3 C14 96.3(2)
C13 Ru2 Ru3 C14 -36.29(18)
Ru1 Ru2 Ru3 C14 -89.06(14)
C5 Ru2 Ru3 Ru4 -129.21(14)
C4 Ru2 Ru3 Ru4 27.3(5)
C6 Ru2 Ru3 Ru4 131.86(14)
C14 Ru2 Ru3 Ru4 35.51(14)
C13 Ru2 Ru3 Ru4 -0.77(12)
Ru1 Ru2 Ru3 Ru4 -53.546(13)
C5 Ru2 Ru3 Ru1 -75.67(14)
C4 Ru2 Ru3 Ru1 80.9(5)
C6 Ru2 Ru3 Ru1 -174.60(14)
C14 Ru2 Ru3 Ru1 89.06(14)
C13 Ru2 Ru3 Ru1 52.77(12)
C3 Ru1 Ru3 C9 27.0(2)
C1 Ru1 Ru3 C9 -63.0(2)
C2 Ru1 Ru3 C9 -170.1(4)
C13 Ru1 Ru3 C9 138.3(2)
Ru2 Ru1 Ru3 C9 -165.85(16)
Ru4 Ru1 Ru3 C9 82.11(16)
C3 Ru1 Ru3 C7 121.8(2)
C1 Ru1 Ru3 C7 31.8(2)
C2 Ru1 Ru3 C7 -75.3(4)
C13 Ru1 Ru3 C7 -126.9(2)
Ru2 Ru1 Ru3 C7 -71.07(16)
Ru4 Ru1 Ru3 C7 176.88(16)
C3 Ru1 Ru3 C8 -90.4(5)
C1 Ru1 Ru3 C8 180(14)
C2 Ru1 Ru3 C8 72.5(6)
C13 Ru1 Ru3 C8 20.9(5)
Ru2 Ru1 Ru3 C8 76.8(5)
Ru4 Ru1 Ru3 C8 -35.3(5)
C3 Ru1 Ru3 C14 -110.82(19)
C1 Ru1 Ru3 C14 159.18(18)
C2 Ru1 Ru3 C14 52.1(4)
C13 Ru1 Ru3 C14 0.46(17)
Ru2 Ru1 Ru3 C14 56.32(12)
Ru4 Ru1 Ru3 C14 -55.72(12)
C3 Ru1 Ru3 Ru2 -167.14(15)
C1 Ru1 Ru3 Ru2 102.86(14)
C2 Ru1 Ru3 Ru2 -4.2(4)
C13 Ru1 Ru3 Ru2 -55.86(12)
Ru4 Ru1 Ru3 Ru2 -112.043(15)
C3 Ru1 Ru3 Ru4 -55.10(15)
C1 Ru1 Ru3 Ru4 -145.10(14)
C2 Ru1 Ru3 Ru4 107.8(4)
C13 Ru1 Ru3 Ru4 56.18(12)
Ru2 Ru1 Ru3 Ru4 112.043(15)
C9 Ru3 Ru4 C10 12.3(2)
C7 Ru3 Ru4 C10 97.3(4)
C8 Ru3 Ru4 C10 -84.0(2)
C14 Ru3 Ru4 C10 -165.1(2)
Ru2 Ru3 Ru4 C10 159.13(14)
Ru1 Ru3 Ru4 C10 105.99(14)
C9 Ru3 Ru4 C11 -123.7(6)
C7 Ru3 Ru4 C11 -38.7(7)
C8 Ru3 Ru4 C11 140.1(6)
C14 Ru3 Ru4 C11 59.0(6)
Ru2 Ru3 Ru4 C11 23.2(5)
Ru1 Ru3 Ru4 C11 -29.9(5)
C9 Ru3 Ru4 C18 107.95(19)
C7 Ru3 Ru4 C18 -167.1(4)
C8 Ru3 Ru4 C18 11.72(19)
C14 Ru3 Ru4 C18 -69.37(19)
Ru2 Ru3 Ru4 C18 -105.18(12)
Ru1 Ru3 Ru4 C18 -158.32(12)
C9 Ru3 Ru4 C14 177.3(2)
C7 Ru3 Ru4 C14 -97.7(4)
C8 Ru3 Ru4 C14 81.1(2)
Ru2 Ru3 Ru4 C14 -35.80(15)
Ru1 Ru3 Ru4 C14 -88.94(15)
C9 Ru3 Ru4 C13 -146.11(19)
C7 Ru3 Ru4 C13 -61.1(4)
C8 Ru3 Ru4 C13 117.67(19)
C14 Ru3 Ru4 C13 36.57(18)
Ru2 Ru3 Ru4 C13 0.77(12)
Ru1 Ru3 Ru4 C13 -52.37(12)
C9 Ru3 Ru4 Ru1 -93.74(14)
C7 Ru3 Ru4 Ru1 -8.7(4)
C8 Ru3 Ru4 Ru1 170.04(14)
C14 Ru3 Ru4 Ru1 88.94(14)
Ru2 Ru3 Ru4 Ru1 53.139(14)
C3 Ru1 Ru4 C10 31.5(2)
C1 Ru1 Ru4 C10 -39.7(2)
C2 Ru1 Ru4 C10 111.7(2)
C13 Ru1 Ru4 C10 176.9(2)
Ru2 Ru1 Ru4 C10 -144.32(16)
Ru3 Ru1 Ru4 C10 -91.64(16)
C3 Ru1 Ru4 C11 -64.9(2)
C1 Ru1 Ru4 C11 -136.1(2)
C2 Ru1 Ru4 C11 15.3(2)
C13 Ru1 Ru4 C11 80.5(2)
Ru2 Ru1 Ru4 C11 119.27(15)
Ru3 Ru1 Ru4 C11 171.94(15)
C3 Ru1 Ru4 C18 168.9(3)
C1 Ru1 Ru4 C18 97.6(3)
C2 Ru1 Ru4 C18 -110.9(3)
C13 Ru1 Ru4 C18 -45.7(3)
Ru2 Ru1 Ru4 C18 -6.9(2)
Ru3 Ru1 Ru4 C18 45.7(2)
C3 Ru1 Ru4 C14 177.44(19)
C1 Ru1 Ru4 C14 106.2(2)
C2 Ru1 Ru4 C14 -102.4(2)
C13 Ru1 Ru4 C14 -37.15(18)
Ru2 Ru1 Ru4 C14 1.61(12)
Ru3 Ru1 Ru4 C14 54.28(12)
C3 Ru1 Ru4 C13 -145.4(2)
C1 Ru1 Ru4 C13 143.3(2)
C2 Ru1 Ru4 C13 -65.2(2)
Ru2 Ru1 Ru4 C13 38.76(14)
Ru3 Ru1 Ru4 C13 91.43(14)
C3 Ru1 Ru4 Ru3 123.16(15)
C1 Ru1 Ru4 Ru3 51.91(19)
C2 Ru1 Ru4 Ru3 -156.63(16)
C13 Ru1 Ru4 Ru3 -91.43(14)
Ru2 Ru1 Ru4 Ru3 -52.673(13)
C28 Ru5 Ru6 C32 132.0(4)
C29 Ru5 Ru6 C32 -75.2(2)
C30 Ru5 Ru6 C32 23.05(19)
C40 Ru5 Ru6 C32 -158.9(2)
Ru7 Ru5 Ru6 C32 108.75(14)
Ru8 Ru5 Ru6 C32 161.73(14)
C28 Ru5 Ru6 C31 -139.0(4)
C29 Ru5 Ru6 C31 13.7(2)
C30 Ru5 Ru6 C31 112.0(2)
C40 Ru5 Ru6 C31 -69.9(2)
Ru7 Ru5 Ru6 C31 -162.26(16)
Ru8 Ru5 Ru6 C31 -109.28(16)
C28 Ru5 Ru6 C33 36.2(5)
C29 Ru5 Ru6 C33 -171.0(3)
C30 Ru5 Ru6 C33 -72.7(3)
C40 Ru5 Ru6 C33 105.3(3)
Ru7 Ru5 Ru6 C33 13.0(3)
Ru8 Ru5 Ru6 C33 65.9(3)
C28 Ru5 Ru6 C41 -31.7(4)
C29 Ru5 Ru6 C41 121.05(19)
C30 Ru5 Ru6 C41 -140.65(18)
C40 Ru5 Ru6 C41 37.37(19)
Ru7 Ru5 Ru6 C41 -54.95(12)
Ru8 Ru5 Ru6 C41 -1.97(12)
C28 Ru5 Ru6 C40 -69.0(4)
C29 Ru5 Ru6 C40 83.7(2)
C30 Ru5 Ru6 C40 -178.0(2)
Ru7 Ru5 Ru6 C40 -92.32(15)
Ru8 Ru5 Ru6 C40 -39.34(15)
C28 Ru5 Ru6 Ru7 23.3(4)
C29 Ru5 Ru6 Ru7 176.01(15)
C30 Ru5 Ru6 Ru7 -85.70(14)
C40 Ru5 Ru6 Ru7 92.32(15)
Ru8 Ru5 Ru6 Ru7 52.982(14)
C32 Ru6 Ru7 C34 22.6(2)
C31 Ru6 Ru7 C34 -174.2(5)
C33 Ru6 Ru7 C34 -73.7(2)
C41 Ru6 Ru7 C34 -171.5(2)
C40 Ru6 Ru7 C34 151.88(19)
Ru5 Ru6 Ru7 C34 100.01(15)
C32 Ru6 Ru7 C35 115.3(2)
C31 Ru6 Ru7 C35 -81.6(5)
C33 Ru6 Ru7 C35 19.0(2)
C41 Ru6 Ru7 C35 -78.8(2)
C40 Ru6 Ru7 C35 -115.45(19)
Ru5 Ru6 Ru7 C35 -167.32(15)
C32 Ru6 Ru7 C36 -61.7(3)
C31 Ru6 Ru7 C36 101.5(6)
C33 Ru6 Ru7 C36 -158.0(3)
C41 Ru6 Ru7 C36 104.2(3)
C40 Ru6 Ru7 C36 67.6(3)
Ru5 Ru6 Ru7 C36 15.7(3)
C32 Ru6 Ru7 C41 -166.0(2)
C31 Ru6 Ru7 C41 -2.8(5)
C33 Ru6 Ru7 C41 97.8(2)
C40 Ru6 Ru7 C41 -36.67(18)
Ru5 Ru6 Ru7 C41 -88.54(14)
C32 Ru6 Ru7 Ru8 -131.52(14)
C31 Ru6 Ru7 Ru8 31.7(5)
C33 Ru6 Ru7 Ru8 132.24(14)
C41 Ru6 Ru7 Ru8 34.44(14)
C40 Ru6 Ru7 Ru8 -2.23(12)
Ru5 Ru6 Ru7 Ru8 -54.102(13)
C32 Ru6 Ru7 Ru5 -77.41(14)
C31 Ru6 Ru7 Ru5 85.8(5)
C33 Ru6 Ru7 Ru5 -173.66(14)
C41 Ru6 Ru7 Ru5 88.54(14)
C40 Ru6 Ru7 Ru5 51.87(12)
C28 Ru5 Ru7 C34 111.3(2)
C29 Ru5 Ru7 C34 -90.9(5)
C30 Ru5 Ru7 C34 22.0(2)
C40 Ru5 Ru7 C34 -132.7(2)
Ru6 Ru5 Ru7 C34 -77.25(16)
Ru8 Ru5 Ru7 C34 171.24(16)
C28 Ru5 Ru7 C35 -119.8(6)
C29 Ru5 Ru7 C35 38.0(8)
C30 Ru5 Ru7 C35 150.9(6)
C40 Ru5 Ru7 C35 -3.8(6)
Ru6 Ru5 Ru7 C35 51.6(6)
Ru8 Ru5 Ru7 C35 -59.9(6)
C28 Ru5 Ru7 C36 15.9(2)
C29 Ru5 Ru7 C36 173.7(5)
C30 Ru5 Ru7 C36 -73.3(2)
C40 Ru5 Ru7 C36 131.92(19)
Ru6 Ru5 Ru7 C36 -172.61(15)
Ru8 Ru5 Ru7 C36 75.89(15)
C28 Ru5 Ru7 C41 -115.16(19)
C29 Ru5 Ru7 C41 42.7(5)
C30 Ru5 Ru7 C41 155.62(18)
C40 Ru5 Ru7 C41 0.86(17)
Ru6 Ru5 Ru7 C41 56.33(12)
Ru8 Ru5 Ru7 C41 -55.17(12)
C28 Ru5 Ru7 Ru6 -171.49(14)
C29 Ru5 Ru7 Ru6 -13.7(5)
C30 Ru5 Ru7 Ru6 99.29(13)
C40 Ru5 Ru7 Ru6 -55.47(12)
Ru8 Ru5 Ru7 Ru6 -111.502(15)
C28 Ru5 Ru7 Ru8 -59.99(14)
C29 Ru5 Ru7 Ru8 97.8(5)
C30 Ru5 Ru7 Ru8 -149.21(13)
C40 Ru5 Ru7 Ru8 56.03(12)
Ru6 Ru5 Ru7 Ru8 111.502(15)
C34 Ru7 Ru8 C37 84.4(4)
C35 Ru7 Ru8 C37 -90.0(2)
C36 Ru7 Ru8 C37 5.1(2)
C41 Ru7 Ru8 C37 -167.0(2)
Ru6 Ru7 Ru8 C37 158.06(14)
Ru5 Ru7 Ru8 C37 104.11(14)
C34 Ru7 Ru8 C38 -62.9(6)
C35 Ru7 Ru8 C38 122.7(5)
C36 Ru7 Ru8 C38 -142.2(5)
C41 Ru7 Ru8 C38 45.8(5)
Ru6 Ru7 Ru8 C38 10.8(5)
Ru5 Ru7 Ru8 C38 -43.2(5)
C34 Ru7 Ru8 C45 -179.7(4)
C35 Ru7 Ru8 C45 5.87(19)
C36 Ru7 Ru8 C45 100.99(19)
C41 Ru7 Ru8 C45 -71.06(19)
Ru6 Ru7 Ru8 C45 -106.04(12)
Ru5 Ru7 Ru8 C45 -159.99(12)
C34 Ru7 Ru8 C41 -108.7(4)
C35 Ru7 Ru8 C41 76.9(2)
C36 Ru7 Ru8 C41 172.0(2)
Ru6 Ru7 Ru8 C41 -34.99(15)
Ru5 Ru7 Ru8 C41 -88.93(15)
C34 Ru7 Ru8 C40 -71.5(4)
C35 Ru7 Ru8 C40 114.12(19)
C36 Ru7 Ru8 C40 -150.76(19)
C41 Ru7 Ru8 C40 37.20(18)
Ru6 Ru7 Ru8 C40 2.21(12)
Ru5 Ru7 Ru8 C40 -51.73(12)
C34 Ru7 Ru8 Ru5 -19.7(3)
C35 Ru7 Ru8 Ru5 165.86(15)
C36 Ru7 Ru8 Ru5 -99.02(15)
C41 Ru7 Ru8 Ru5 88.93(15)
Ru6 Ru7 Ru8 Ru5 53.945(13)
C28 Ru5 Ru8 C37 19.2(2)
C29 Ru5 Ru8 C37 102.4(2)
C30 Ru5 Ru8 C37 -47.1(2)
C40 Ru5 Ru8 C37 171.2(2)
Ru6 Ru5 Ru8 C37 -149.72(15)
Ru7 Ru5 Ru8 C37 -96.98(15)
C28 Ru5 Ru8 C38 -76.3(2)
C29 Ru5 Ru8 C38 6.9(2)
C30 Ru5 Ru8 C38 -142.6(2)
C40 Ru5 Ru8 C38 75.7(2)
Ru6 Ru5 Ru8 C38 114.78(14)
Ru7 Ru5 Ru8 C38 167.52(14)
C28 Ru5 Ru8 C45 156.6(3)
C29 Ru5 Ru8 C45 -120.2(3)
C30 Ru5 Ru8 C45 90.3(3)
C40 Ru5 Ru8 C45 -51.4(3)
Ru6 Ru5 Ru8 C45 -12.4(2)
Ru7 Ru5 Ru8 C45 40.4(2)
C28 Ru5 Ru8 C41 170.91(19)
C29 Ru5 Ru8 C41 -105.9(2)
C30 Ru5 Ru8 C41 104.6(2)
C40 Ru5 Ru8 C41 -37.05(18)
Ru6 Ru5 Ru8 C41 1.99(12)
Ru7 Ru5 Ru8 C41 54.74(12)
C28 Ru5 Ru8 C40 -152.0(2)
C29 Ru5 Ru8 C40 -68.8(2)
C30 Ru5 Ru8 C40 141.7(2)
Ru6 Ru5 Ru8 C40 39.04(15)
Ru7 Ru5 Ru8 C40 91.79(15)
C28 Ru5 Ru8 Ru7 116.17(15)
C29 Ru5 Ru8 Ru7 -160.62(16)
C30 Ru5 Ru8 Ru7 49.87(19)
C40 Ru5 Ru8 Ru7 -91.79(15)
Ru6 Ru5 Ru8 Ru7 -52.747(13)
C55 Ru9 Ru10 C59 125.0(4)
C56 Ru9 Ru10 C59 -79.4(2)
C57 Ru9 Ru10 C59 17.9(2)
C67 Ru9 Ru10 C59 -160.9(2)
Ru12 Ru9 Ru10 C59 159.67(14)
Ru11 Ru9 Ru10 C59 106.79(14)
C55 Ru9 Ru10 C58 -144.6(4)
C56 Ru9 Ru10 C58 11.0(2)
C57 Ru9 Ru10 C58 108.3(2)
C67 Ru9 Ru10 C58 -70.5(2)
Ru12 Ru9 Ru10 C58 -109.92(15)
Ru11 Ru9 Ru10 C58 -162.80(15)
C55 Ru9 Ru10 C60 24.4(5)
C56 Ru9 Ru10 C60 180.0(3)
C57 Ru9 Ru10 C60 -82.7(3)
C67 Ru9 Ru10 C60 98.5(3)
Ru12 Ru9 Ru10 C60 59.0(3)
Ru11 Ru9 Ru10 C60 6.2(3)
C55 Ru9 Ru10 C68 -36.5(4)
C56 Ru9 Ru10 C68 119.07(18)
C57 Ru9 Ru10 C68 -143.60(18)
C67 Ru9 Ru10 C68 37.57(18)
Ru12 Ru9 Ru10 C68 -1.85(11)
Ru11 Ru9 Ru10 C68 -54.73(11)
C55 Ru9 Ru10 C67 -74.1(4)
C56 Ru9 Ru10 C67 81.5(2)
C57 Ru9 Ru10 C67 178.8(2)
Ru12 Ru9 Ru10 C67 -39.42(15)
Ru11 Ru9 Ru10 C67 -92.30(15)
C55 Ru9 Ru10 Ru11 18.2(4)
C56 Ru9 Ru10 Ru11 173.80(14)
C57 Ru9 Ru10 Ru11 -88.87(14)
C67 Ru9 Ru10 Ru11 92.30(15)
Ru12 Ru9 Ru10 Ru11 52.881(14)
C59 Ru10 Ru11 C62 112.6(2)
C58 Ru10 Ru11 C62 -92.8(5)
C60 Ru10 Ru11 C62 15.1(2)
C68 Ru10 Ru11 C62 -79.3(2)
C67 Ru10 Ru11 C62 -115.86(19)
Ru9 Ru10 Ru11 C62 -167.67(15)
C59 Ru10 Ru11 C63 -65.7(4)
C58 Ru10 Ru11 C63 89.0(6)
C60 Ru10 Ru11 C63 -163.1(4)
C68 Ru10 Ru11 C63 102.5(4)
C67 Ru10 Ru11 C63 65.9(4)
Ru9 Ru10 Ru11 C63 14.1(3)
C59 Ru10 Ru11 C61 18.9(2)
C58 Ru10 Ru11 C61 173.6(5)
C60 Ru10 Ru11 C61 -78.5(2)
C68 Ru10 Ru11 C61 -173.0(2)
C67 Ru10 Ru11 C61 150.46(19)
Ru9 Ru10 Ru11 C61 98.65(15)
C59 Ru10 Ru11 C68 -168.1(2)
C58 Ru10 Ru11 C68 -13.5(5)
C60 Ru10 Ru11 C68 94.4(2)
C67 Ru10 Ru11 C68 -36.57(18)
Ru9 Ru10 Ru11 C68 -88.38(14)
C59 Ru10 Ru11 Ru12 -133.72(13)
C58 Ru10 Ru11 Ru12 21.0(5)
C60 Ru10 Ru11 Ru12 128.84(14)
C68 Ru10 Ru11 Ru12 34.42(14)
C67 Ru10 Ru11 Ru12 -2.15(11)
Ru9 Ru10 Ru11 Ru12 -53.959(13)
C59 Ru10 Ru11 Ru9 -79.76(13)
C58 Ru10 Ru11 Ru9 74.9(5)
C60 Ru10 Ru11 Ru9 -177.20(14)
C68 Ru10 Ru11 Ru9 88.38(14)
C67 Ru10 Ru11 Ru9 51.81(11)
C55 Ru9 Ru11 C62 -126.7(5)
C56 Ru9 Ru11 C62 25.8(7)
C57 Ru9 Ru11 C62 142.9(5)
C67 Ru9 Ru11 C62 -8.9(5)
Ru10 Ru9 Ru11 C62 46.4(5)
Ru12 Ru9 Ru11 C62 -65.2(5)
C55 Ru9 Ru11 C63 12.9(2)
C56 Ru9 Ru11 C63 165.3(5)
C57 Ru9 Ru11 C63 -77.6(2)
C67 Ru9 Ru11 C63 130.61(19)
Ru10 Ru9 Ru11 C63 -174.06(15)
Ru12 Ru9 Ru11 C63 74.36(15)
C55 Ru9 Ru11 C61 107.4(2)
C56 Ru9 Ru11 C61 -100.2(5)
C57 Ru9 Ru11 C61 17.0(2)
C67 Ru9 Ru11 C61 -134.9(2)
Ru10 Ru9 Ru11 C61 -79.54(16)
Ru12 Ru9 Ru11 C61 168.88(16)
C55 Ru9 Ru11 C68 -117.10(18)
C56 Ru9 Ru11 C68 35.3(5)
C57 Ru9 Ru11 C68 152.49(18)
C67 Ru9 Ru11 C68 0.65(17)
Ru10 Ru9 Ru11 C68 55.98(12)
Ru12 Ru9 Ru11 C68 -55.60(12)
C55 Ru9 Ru11 Ru10 -173.09(14)
C56 Ru9 Ru11 Ru10 -20.7(5)
C57 Ru9 Ru11 Ru10 96.51(13)
C67 Ru9 Ru11 Ru10 -55.33(12)
Ru12 Ru9 Ru11 Ru10 -111.578(15)
C55 Ru9 Ru11 Ru12 -61.51(14)
C56 Ru9 Ru11 Ru12 90.9(5)
C57 Ru9 Ru11 Ru12 -151.92(13)
C67 Ru9 Ru11 Ru12 56.25(12)
Ru10 Ru9 Ru11 Ru12 111.578(15)
C62 Ru11 Ru12 C64 -90.7(2)
C63 Ru11 Ru12 C64 2.4(2)
C61 Ru11 Ru12 C64 80.8(4)
C68 Ru11 Ru12 C64 -166.6(2)
Ru10 Ru11 Ru12 C64 158.84(14)
Ru9 Ru11 Ru12 C64 105.16(14)
C62 Ru11 Ru12 C65 129.2(5)
C63 Ru11 Ru12 C65 -137.7(5)
C61 Ru11 Ru12 C65 -59.3(6)
C68 Ru11 Ru12 C65 53.4(5)
Ru10 Ru11 Ru12 C65 18.8(4)
Ru9 Ru11 Ru12 C65 -34.9(4)
C62 Ru11 Ru12 C72 5.26(19)
C63 Ru11 Ru12 C72 98.37(19)
C61 Ru11 Ru12 C72 176.8(4)
C68 Ru11 Ru12 C72 -70.57(19)
Ru10 Ru11 Ru12 C72 -105.17(12)
Ru9 Ru11 Ru12 C72 -158.85(12)
C62 Ru11 Ru12 C68 75.8(2)
C63 Ru11 Ru12 C68 168.9(2)
C61 Ru11 Ru12 C68 -112.6(4)
Ru10 Ru11 Ru12 C68 -34.60(15)
Ru9 Ru11 Ru12 C68 -88.28(15)
C62 Ru11 Ru12 C67 112.55(19)
C63 Ru11 Ru12 C67 -154.35(18)
C61 Ru11 Ru12 C67 -75.9(4)
C68 Ru11 Ru12 C67 36.72(18)
Ru10 Ru11 Ru12 C67 2.12(11)
Ru9 Ru11 Ru12 C67 -51.56(11)
C62 Ru11 Ru12 Ru9 164.11(15)
C63 Ru11 Ru12 Ru9 -102.79(14)
C61 Ru11 Ru12 Ru9 -24.4(3)
C68 Ru11 Ru12 Ru9 88.28(15)
Ru10 Ru11 Ru12 Ru9 53.677(13)
C55 Ru9 Ru12 C64 18.0(2)
C56 Ru9 Ru12 C64 103.9(2)
C57 Ru9 Ru12 C64 -47.5(3)
C67 Ru9 Ru12 C64 172.2(2)
Ru10 Ru9 Ru12 C64 -148.86(15)
Ru11 Ru9 Ru12 C64 -96.05(15)
C55 Ru9 Ru12 C65 -76.01(19)
C56 Ru9 Ru12 C65 9.9(2)
C57 Ru9 Ru12 C65 -141.4(2)
C67 Ru9 Ru12 C65 78.24(19)
Ru10 Ru9 Ru12 C65 117.16(13)
Ru11 Ru9 Ru12 C65 169.96(13)
C55 Ru9 Ru12 C72 157.4(3)
C56 Ru9 Ru12 C72 -116.7(3)
C57 Ru9 Ru12 C72 92.0(3)
C67 Ru9 Ru12 C72 -48.3(3)
Ru10 Ru9 Ru12 C72 -9.4(2)
Ru11 Ru9 Ru12 C72 43.4(2)
C55 Ru9 Ru12 C68 168.68(18)
C56 Ru9 Ru12 C68 -105.43(19)
C57 Ru9 Ru12 C68 103.3(2)
C67 Ru9 Ru12 C68 -37.07(18)
Ru10 Ru9 Ru12 C68 1.86(11)
Ru11 Ru9 Ru12 C68 54.66(12)
C55 Ru9 Ru12 C67 -154.2(2)
C56 Ru9 Ru12 C67 -68.4(2)
C57 Ru9 Ru12 C67 140.3(3)
Ru10 Ru9 Ru12 C67 38.92(14)
Ru11 Ru9 Ru12 C67 91.72(14)
C55 Ru9 Ru12 Ru11 114.03(14)
C56 Ru9 Ru12 Ru11 -160.09(15)
C57 Ru9 Ru12 Ru11 48.6(2)
C67 Ru9 Ru12 Ru11 -91.72(14)
Ru10 Ru9 Ru12 Ru11 -52.801(13)
C84 Ru13 Ru14 C87 130.4(4)
C83 Ru13 Ru14 C87 -140.0(4)
C82 Ru13 Ru14 C87 -37.5(6)
C95 Ru13 Ru14 C87 19.6(4)
C94 Ru13 Ru14 C87 57.3(4)
Ru16 Ru13 Ru14 C87 -34.4(4)
C84 Ru13 Ru14 C86 -11.1(2)
C83 Ru13 Ru14 C86 78.5(2)
C82 Ru13 Ru14 C86 -178.9(4)
C95 Ru13 Ru14 C86 -121.87(18)
C94 Ru13 Ru14 C86 -84.1(2)
Ru16 Ru13 Ru14 C86 -175.89(14)
C84 Ru13 Ru14 C85 -109.6(2)
C83 Ru13 Ru14 C85 -20.0(2)
C82 Ru13 Ru14 C85 82.6(4)
C95 Ru13 Ru14 C85 139.63(19)
C94 Ru13 Ru14 C85 177.4(2)
Ru16 Ru13 Ru14 C85 85.60(15)
C84 Ru13 Ru14 C94 73.1(2)
C83 Ru13 Ru14 C94 162.6(2)
C82 Ru13 Ru14 C94 -94.8(4)
C95 Ru13 Ru14 C94 -37.75(18)
Ru16 Ru13 Ru14 C94 -91.78(14)
C84 Ru13 Ru14 Ru15 112.19(15)
C83 Ru13 Ru14 Ru15 -158.24(14)
C82 Ru13 Ru14 Ru15 -55.7(4)
C95 Ru13 Ru14 Ru15 1.38(12)
C94 Ru13 Ru14 Ru15 39.14(14)
Ru16 Ru13 Ru14 Ru15 -52.640(14)
C84 Ru13 Ru14 Ru16 164.83(15)
C83 Ru13 Ru14 Ru16 -105.60(14)
C82 Ru13 Ru14 Ru16 -3.0(4)
C95 Ru13 Ru14 Ru16 54.02(12)
C94 Ru13 Ru14 Ru16 91.78(14)
C87 Ru14 Ru15 C89 -29.8(2)
C86 Ru14 Ru15 C89 -112.8(2)
C85 Ru14 Ru15 C89 40.8(3)
C94 Ru14 Ru15 C89 -177.3(2)
Ru13 Ru14 Ru15 C89 143.76(17)
Ru16 Ru14 Ru15 C89 91.00(17)
C87 Ru14 Ru15 C88 66.1(2)
C86 Ru14 Ru15 C88 -16.9(2)
C85 Ru14 Ru15 C88 136.7(2)
C94 Ru14 Ru15 C88 -81.4(2)
Ru13 Ru14 Ru15 C88 -120.31(14)
Ru16 Ru14 Ru15 C88 -173.07(14)
C87 Ru14 Ru15 C99 -168.6(3)
C86 Ru14 Ru15 C99 108.5(3)
C85 Ru14 Ru15 C99 -97.9(3)
C94 Ru14 Ru15 C99 43.9(3)
Ru13 Ru14 Ru15 C99 5.0(2)
Ru16 Ru14 Ru15 C99 -47.7(2)
C87 Ru14 Ru15 C95 -174.96(19)
C86 Ru14 Ru15 C95 102.06(19)
C85 Ru14 Ru15 C95 -104.3(2)
C94 Ru14 Ru15 C95 37.50(18)
Ru13 Ru14 Ru15 C95 -1.39(12)
Ru16 Ru14 Ru15 C95 -54.15(12)
C87 Ru14 Ru15 C94 147.5(2)
C86 Ru14 Ru15 C94 64.6(2)
C85 Ru14 Ru15 C94 -141.8(2)
Ru13 Ru14 Ru15 C94 -38.89(14)
Ru16 Ru14 Ru15 C94 -91.65(14)
C87 Ru14 Ru15 Ru16 -120.82(15)
C86 Ru14 Ru15 Ru16 156.21(15)
C85 Ru14 Ru15 Ru16 -50.2(2)
C94 Ru14 Ru15 Ru16 91.65(14)
Ru13 Ru14 Ru15 Ru16 52.759(13)
C84 Ru13 Ru16 C91 94.7(5)
C83 Ru13 Ru16 C91 -118.7(2)
C82 Ru13 Ru16 C91 -19.0(2)
C95 Ru13 Ru16 C91 73.4(2)
C94 Ru13 Ru16 C91 109.95(19)
Ru14 Ru13 Ru16 C91 162.21(16)
C84 Ru13 Ru16 C90 -92.2(6)
C83 Ru13 Ru16 C90 54.4(3)
C82 Ru13 Ru16 C90 154.1(3)
C95 Ru13 Ru16 C90 -113.6(3)
C94 Ru13 Ru16 C90 -77.0(3)
Ru14 Ru13 Ru16 C90 -24.7(3)
C84 Ru13 Ru16 C92 -174.3(5)
C83 Ru13 Ru16 C92 -27.7(2)
C82 Ru13 Ru16 C92 72.0(2)
C95 Ru13 Ru16 C92 164.3(2)
C94 Ru13 Ru16 C92 -159.1(2)
Ru14 Ru13 Ru16 C92 -106.83(18)
C84 Ru13 Ru16 C95 21.4(5)
C83 Ru13 Ru16 C95 168.0(2)
C82 Ru13 Ru16 C95 -92.3(2)
C94 Ru13 Ru16 C95 36.59(18)
Ru14 Ru13 Ru16 C95 88.85(14)
C84 Ru13 Ru16 Ru15 -13.9(5)
C83 Ru13 Ru16 Ru15 132.70(14)
C82 Ru13 Ru16 Ru15 -127.60(14)
C95 Ru13 Ru16 Ru15 -35.28(14)
C94 Ru13 Ru16 Ru15 1.31(11)
Ru14 Ru13 Ru16 Ru15 53.572(13)
C84 Ru13 Ru16 Ru14 -67.5(5)
C83 Ru13 Ru16 Ru14 79.13(14)
C82 Ru13 Ru16 Ru14 178.82(14)
C95 Ru13 Ru16 Ru14 -88.85(14)
C94 Ru13 Ru16 Ru14 -52.26(11)
C89 Ru15 Ru16 C91 84.4(2)
C88 Ru15 Ru16 C91 -142.7(5)
C99 Ru15 Ru16 C91 -10.71(18)
C95 Ru15 Ru16 C91 -79.9(2)
C94 Ru15 Ru16 C91 -116.58(18)
Ru14 Ru15 Ru16 C91 -168.37(14)
C89 Ru15 Ru16 C90 -10.0(2)
C88 Ru15 Ru16 C90 122.9(5)
C99 Ru15 Ru16 C90 -105.14(19)
C95 Ru15 Ru16 C90 -174.4(2)
C94 Ru15 Ru16 C90 148.99(18)
Ru14 Ru15 Ru16 C90 97.20(15)
C89 Ru15 Ru16 C92 -92.2(4)
C88 Ru15 Ru16 C92 40.7(7)
C99 Ru15 Ru16 C92 172.7(4)
C95 Ru15 Ru16 C92 103.4(4)
C94 Ru15 Ru16 C92 66.8(4)
Ru14 Ru15 Ru16 C92 15.0(4)
C89 Ru15 Ru16 C95 164.3(2)
C88 Ru15 Ru16 C95 -62.7(5)
C99 Ru15 Ru16 C95 69.23(19)
C94 Ru15 Ru16 C95 -36.64(18)
Ru14 Ru15 Ru16 C95 -88.43(15)
C89 Ru15 Ru16 Ru13 -160.33(14)
C88 Ru15 Ru16 Ru13 -27.4(5)
C99 Ru15 Ru16 Ru13 104.57(12)
C95 Ru15 Ru16 Ru13 35.34(15)
C94 Ru15 Ru16 Ru13 -1.30(11)
Ru14 Ru15 Ru16 Ru13 -53.092(13)
C89 Ru15 Ru16 Ru14 -107.24(14)
C88 Ru15 Ru16 Ru14 25.7(5)
C99 Ru15 Ru16 Ru14 157.66(12)
C95 Ru15 Ru16 Ru14 88.43(15)
C94 Ru15 Ru16 Ru14 51.79(11)
C87 Ru14 Ru16 C91 97.6(5)
C86 Ru14 Ru16 C91 -59.3(6)
C85 Ru14 Ru16 C91 -170.5(5)
C94 Ru14 Ru16 C91 -15.3(5)
Ru13 Ru14 Ru16 C91 -71.1(5)
Ru15 Ru14 Ru16 C91 40.8(5)
C87 Ru14 Ru16 C90 -23.5(2)
C86 Ru14 Ru16 C90 179.6(4)
C85 Ru14 Ru16 C90 68.5(2)
C94 Ru14 Ru16 C90 -136.4(2)
Ru13 Ru14 Ru16 C90 167.87(16)
Ru15 Ru14 Ru16 C90 -80.24(16)
C87 Ru14 Ru16 C92 -117.9(2)
C86 Ru14 Ru16 C92 85.2(4)
C85 Ru14 Ru16 C92 -25.9(2)
C94 Ru14 Ru16 C92 129.2(2)
Ru13 Ru14 Ru16 C92 73.49(16)
Ru15 Ru14 Ru16 C92 -174.62(16)
C87 Ru14 Ru16 C95 112.61(19)
C86 Ru14 Ru16 C95 -44.3(4)
C85 Ru14 Ru16 C95 -155.42(18)
C94 Ru14 Ru16 C95 -0.30(17)
Ru13 Ru14 Ru16 C95 -56.02(12)
Ru15 Ru14 Ru16 C95 55.87(12)
C87 Ru14 Ru16 Ru13 168.63(14)
C86 Ru14 Ru16 Ru13 11.7(4)
C85 Ru14 Ru16 Ru13 -99.40(14)
C94 Ru14 Ru16 Ru13 55.72(12)
Ru15 Ru14 Ru16 Ru13 111.889(15)
C87 Ru14 Ru16 Ru15 56.74(14)
C86 Ru14 Ru16 Ru15 -100.2(4)
C85 Ru14 Ru16 Ru15 148.71(14)
C94 Ru14 Ru16 Ru15 -56.17(12)
Ru13 Ru14 Ru16 Ru15 -111.889(15)
C3 Ru1 C1 O1 -56(15)
C2 Ru1 C1 O1 -150(15)
C13 Ru1 C1 O1 96(15)
Ru2 Ru1 C1 O1 107(15)
Ru4 Ru1 C1 O1 7(15)
Ru3 Ru1 C1 O1 49(15)
C3 Ru1 C2 O2 -74(13)
C1 Ru1 C2 O2 17(13)
C13 Ru1 C2 O2 171(100)
Ru2 Ru1 C2 O2 119(13)
Ru4 Ru1 C2 O2 -142(13)
Ru3 Ru1 C2 O2 123(13)
C1 Ru1 C3 O3 -44(2)
C2 Ru1 C3 O3 53(2)
C13 Ru1 C3 O3 150(2)
Ru2 Ru1 C3 O3 -168(2)
Ru4 Ru1 C3 O3 179(100)
Ru3 Ru1 C3 O3 -132(2)
C5 Ru2 C4 O4 -107(7)
C6 Ru2 C4 O4 -9(7)
C14 Ru2 C4 O4 89(7)
C13 Ru2 C4 O4 123(7)
Ru3 Ru2 C4 O4 96(7)
Ru1 Ru2 C4 O4 170(7)
C4 Ru2 C5 O5 99(7)
C6 Ru2 C5 O5 9(7)
C14 Ru2 C5 O5 -111(7)
C13 Ru2 C5 O5 -165(7)
Ru3 Ru2 C5 O5 -87(7)
Ru1 Ru2 C5 O5 -145(7)
C5 Ru2 C6 O6 136(100)
C4 Ru2 C6 O6 45(82)
C14 Ru2 C6 O6 -70(82)
C13 Ru2 C6 O6 -50(82)
Ru3 Ru2 C6 O6 -121(82)
Ru1 Ru2 C6 O6 -132(82)
C9 Ru3 C7 O7 -25(10)
C8 Ru3 C7 O7 73(10)
C14 Ru3 C7 O7 171(9)
Ru2 Ru3 C7 O7 -172(100)
Ru4 Ru3 C7 O7 -108(9)
Ru1 Ru3 C7 O7 -116(10)
C9 Ru3 C8 O8 -36(37)
C7 Ru3 C8 O8 -132(37)
C14 Ru3 C8 O8 100(37)
Ru2 Ru3 C8 O8 149(37)
Ru4 Ru3 C8 O8 49(37)
Ru1 Ru3 C8 O8 80(37)
C7 Ru3 C9 O9 0(5)
C8 Ru3 C9 O9 -96(5)
C14 Ru3 C9 O9 162(5)
Ru2 Ru3 C9 O9 77(5)
Ru4 Ru3 C9 O9 159(5)
Ru1 Ru3 C9 O9 99(5)
C11 Ru4 C10 O10 88(6)
C18 Ru4 C10 O10 -178(100)
C14 Ru4 C10 O10 -103(6)
C13 Ru4 C10 O10 -12(6)
Ru3 Ru4 C10 O10 -81(6)
Ru1 Ru4 C10 O10 -18(6)
C10 Ru4 C11 O11 -158(8)
C18 Ru4 C11 O11 107(8)
C14 Ru4 C11 O11 28(8)
C13 Ru4 C11 O11 0(8)
Ru3 Ru4 C11 O11 -22(8)
Ru1 Ru4 C11 O11 -48(8)
C3 Ru1 C13 C14 99.2(3)
C1 Ru1 C13 C14 -50.6(5)
C2 Ru1 C13 C14 -165.1(3)
Ru2 Ru1 C13 C14 -64.5(3)
Ru4 Ru1 C13 C14 63.1(3)
Ru3 Ru1 C13 C14 -0.7(2)
C3 Ru1 C13 C12 -80.9(4)
C1 Ru1 C13 C12 129.3(4)
C2 Ru1 C13 C12 14.8(4)
Ru2 Ru1 C13 C12 115.4(4)
Ru4 Ru1 C13 C12 -116.9(4)
Ru3 Ru1 C13 C12 179.3(4)
C3 Ru1 C13 Ru2 163.70(17)
C1 Ru1 C13 Ru2 13.9(4)
C2 Ru1 C13 Ru2 -100.57(16)
Ru4 Ru1 C13 Ru2 127.67(16)
Ru3 Ru1 C13 Ru2 63.86(8)
C3 Ru1 C13 Ru4 36.0(2)
C1 Ru1 C13 Ru4 -113.8(4)
C2 Ru1 C13 Ru4 131.76(16)
Ru2 Ru1 C13 Ru4 -127.67(16)
Ru3 Ru1 C13 Ru4 -63.81(8)
C5 Ru2 C13 C14 139.4(3)
C4 Ru2 C13 C14 -126.3(3)
C6 Ru2 C13 C14 -33.3(3)
Ru3 Ru2 C13 C14 46.7(2)
Ru1 Ru2 C13 C14 113.2(3)
C5 Ru2 C13 C12 -101.2(4)
C4 Ru2 C13 C12 -6.9(4)
C6 Ru2 C13 C12 86.1(4)
C14 Ru2 C13 C12 119.4(4)
Ru3 Ru2 C13 C12 166.1(3)
Ru1 Ru2 C13 C12 -127.4(4)
C5 Ru2 C13 Ru1 26.2(3)
C4 Ru2 C13 Ru1 120.48(17)
C6 Ru2 C13 Ru1 -146.48(19)
C14 Ru2 C13 Ru1 -113.2(3)
Ru3 Ru2 C13 Ru1 -66.49(9)
C5 Ru2 C13 Ru4 93.8(3)
C4 Ru2 C13 Ru4 -171.9(2)
C6 Ru2 C13 Ru4 -78.9(3)
C14 Ru2 C13 Ru4 -45.6(2)
Ru3 Ru2 C13 Ru4 1.13(17)
Ru1 Ru2 C13 Ru4 67.62(18)
C10 Ru4 C13 C14 -121.3(5)
C11 Ru4 C13 C14 138.7(3)
C18 Ru4 C13 C14 43.8(3)
Ru3 Ru4 C13 C14 -47.2(2)
Ru1 Ru4 C13 C14 -113.6(3)
C10 Ru4 C13 C12 119.9(5)
C11 Ru4 C13 C12 19.9(4)
C18 Ru4 C13 C12 -74.9(3)
C14 Ru4 C13 C12 -118.8(4)
Ru3 Ru4 C13 C12 -166.0(3)
Ru1 Ru4 C13 C12 127.7(4)
C10 Ru4 C13 Ru1 -7.7(5)
C11 Ru4 C13 Ru1 -107.72(17)
C18 Ru4 C13 Ru1 157.42(14)
C14 Ru4 C13 Ru1 113.6(3)
Ru3 Ru4 C13 Ru1 66.34(9)
C10 Ru4 C13 Ru2 -75.2(5)
C11 Ru4 C13 Ru2 -175.2(2)
C18 Ru4 C13 Ru2 90.0(2)
C14 Ru4 C13 Ru2 46.1(2)
Ru3 Ru4 C13 Ru2 -1.12(17)
Ru1 Ru4 C13 Ru2 -67.46(19)
C12 C13 C14 C15 6.0(7)
Ru1 C13 C14 C15 -174.1(3)
Ru2 C13 C14 C15 115.8(4)
Ru4 C13 C14 C15 -104.2(4)
C12 C13 C14 Ru3 -179.1(3)
Ru1 C13 C14 Ru3 0.9(3)
Ru2 C13 C14 Ru3 -69.24(19)
Ru4 C13 C14 Ru3 70.72(19)
C12 C13 C14 Ru4 110.2(4)
Ru1 C13 C14 Ru4 -69.84(18)
Ru2 C13 C14 Ru4 -139.96(15)
C12 C13 C14 Ru2 -109.8(4)
Ru1 C13 C14 Ru2 70.12(19)
Ru4 C13 C14 Ru2 139.96(15)
C9 Ru3 C14 C13 -70.8(4)
C7 Ru3 C14 C13 86.5(4)
C8 Ru3 C14 C13 -174.9(3)
Ru2 Ru3 C14 C13 65.0(3)
Ru4 Ru3 C14 C13 -67.1(3)
Ru1 Ru3 C14 C13 -0.7(2)
C9 Ru3 C14 C15 104.0(4)
C7 Ru3 C14 C15 -98.7(4)
C8 Ru3 C14 C15 -0.1(4)
Ru2 Ru3 C14 C15 -120.2(4)
Ru4 Ru3 C14 C15 107.8(4)
Ru1 Ru3 C14 C15 174.1(4)
C9 Ru3 C14 Ru4 -3.7(3)
C7 Ru3 C14 Ru4 153.5(2)
C8 Ru3 C14 Ru4 -107.84(17)
Ru2 Ru3 C14 Ru4 132.08(16)
Ru1 Ru3 C14 Ru4 66.38(8)
C9 Ru3 C14 Ru2 -135.8(2)
C7 Ru3 C14 Ru2 21.4(3)
C8 Ru3 C14 Ru2 120.09(16)
Ru4 Ru3 C14 Ru2 -132.08(16)
Ru1 Ru3 C14 Ru2 -65.70(8)
C10 Ru4 C14 C13 142.8(3)
C11 Ru4 C14 C13 -50.0(3)
C18 Ru4 C14 C13 -137.5(3)
Ru3 Ru4 C14 C13 114.4(3)
Ru1 Ru4 C14 C13 47.0(2)
C10 Ru4 C14 C15 -96.3(4)
C11 Ru4 C14 C15 71.0(4)
C18 Ru4 C14 C15 -16.5(3)
C13 Ru4 C14 C15 121.0(4)
Ru3 Ru4 C14 C15 -124.7(3)
Ru1 Ru4 C14 C15 168.0(3)
C10 Ru4 C14 Ru3 28.4(4)
C11 Ru4 C14 Ru3 -164.35(17)
C18 Ru4 C14 Ru3 108.18(16)
C13 Ru4 C14 Ru3 -114.4(3)
Ru1 Ru4 C14 Ru3 -67.35(9)
C10 Ru4 C14 Ru2 93.3(4)
C11 Ru4 C14 Ru2 -99.5(3)
C18 Ru4 C14 Ru2 173.0(3)
C13 Ru4 C14 Ru2 -49.5(2)
Ru3 Ru4 C14 Ru2 64.8(2)
Ru1 Ru4 C14 Ru2 -2.51(18)
C5 Ru2 C14 C13 -84.3(4)
C4 Ru2 C14 C13 62.4(3)
C6 Ru2 C14 C13 155.6(3)
Ru3 Ru2 C14 C13 -115.2(3)
Ru1 Ru2 C14 C13 -47.6(2)
C5 Ru2 C14 C15 156.2(4)
C4 Ru2 C14 C15 -57.0(4)
C6 Ru2 C14 C15 36.2(4)
C13 Ru2 C14 C15 -119.5(4)
Ru3 Ru2 C14 C15 125.3(4)
Ru1 Ru2 C14 C15 -167.1(4)
C5 Ru2 C14 Ru3 30.9(4)
C4 Ru2 C14 Ru3 177.68(16)
C6 Ru2 C14 Ru3 -89.12(17)
C13 Ru2 C14 Ru3 115.2(3)
Ru1 Ru2 C14 Ru3 67.66(8)
C5 Ru2 C14 Ru4 -34.2(5)
C4 Ru2 C14 Ru4 112.5(3)
C6 Ru2 C14 Ru4 -154.3(2)
C13 Ru2 C14 Ru4 50.1(2)
Ru3 Ru2 C14 Ru4 -65.1(2)
Ru1 Ru2 C14 Ru4 2.52(18)
C18 N1 C15 C14 -13.2(5)
C16 N1 C15 C14 166.2(4)
C13 C14 C15 N1 103.0(5)
Ru3 C14 C15 N1 -71.1(4)
Ru4 C14 C15 N1 19.8(4)
Ru2 C14 C15 N1 -169.2(3)
C18 N1 C16 C17 -0.4(5)
C15 N1 C16 C17 -179.8(4)
N1 C16 C17 N2 0.3(5)
C18 N2 C17 C16 0.0(5)
C19 N2 C17 C16 172.2(4)
C17 N2 C18 N1 -0.2(5)
C19 N2 C18 N1 -172.1(4)
C17 N2 C18 Ru4 -179.0(4)
C19 N2 C18 Ru4 9.1(7)
C16 N1 C18 N2 0.4(5)
C15 N1 C18 N2 179.8(4)
C16 N1 C18 Ru4 179.5(3)
C15 N1 C18 Ru4 -1.1(5)
C10 Ru4 C18 N2 -23.0(5)
C11 Ru4 C18 N2 68.2(5)
C14 Ru4 C18 N2 -171.3(5)
C13 Ru4 C18 N2 162.6(4)
Ru3 Ru4 C18 N2 -124.0(5)
Ru1 Ru4 C18 N2 -163.0(3)
C10 Ru4 C18 N1 158.4(3)
C11 Ru4 C18 N1 -110.4(3)
C14 Ru4 C18 N1 10.1(3)
C13 Ru4 C18 N1 -16.1(4)
Ru3 Ru4 C18 N1 57.3(3)
Ru1 Ru4 C18 N1 18.3(5)
C18 N2 C19 C24 -94.8(5)
C17 N2 C19 C24 94.3(5)
C18 N2 C19 C20 86.9(5)
C17 N2 C19 C20 -84.0(5)
C24 C19 C20 C21 -0.5(7)
N2 C19 C20 C21 177.8(4)
C24 C19 C20 C26 177.9(4)
N2 C19 C20 C26 -3.9(6)
C19 C20 C21 C22 1.0(7)
C26 C20 C21 C22 -177.3(4)
C20 C21 C22 C23 -0.2(7)
C20 C21 C22 C27 -178.2(4)
C21 C22 C23 C24 -1.2(7)
C27 C22 C23 C24 176.7(4)
C20 C19 C24 C23 -0.8(7)
N2 C19 C24 C23 -179.0(4)
C20 C19 C24 C25 176.6(4)
N2 C19 C24 C25 -1.6(7)
C22 C23 C24 C19 1.7(7)
C22 C23 C24 C25 -175.8(4)
C29 Ru5 C28 O12 65(2)
C30 Ru5 C28 O12 -31(2)
C40 Ru5 C28 O12 162(2)
Ru6 Ru5 C28 O12 -142(2)
Ru7 Ru5 C28 O12 -122(2)
Ru8 Ru5 C28 O12 -173(2)
C28 Ru5 C29 O13 -43(9)
C30 Ru5 C29 O13 46(9)
C40 Ru5 C29 O13 -162(9)
Ru6 Ru5 C29 O13 146(9)
Ru7 Ru5 C29 O13 158(8)
Ru8 Ru5 C29 O13 -114(9)
C28 Ru5 C30 O14 -29(8)
C29 Ru5 C30 O14 -123(8)
C40 Ru5 C30 O14 127(8)
Ru6 Ru5 C30 O14 131(8)
Ru7 Ru5 C30 O14 72(8)
Ru8 Ru5 C30 O14 31(8)
C32 Ru6 C31 O15 -102(7)
C33 Ru6 C31 O15 -6(7)
C41 Ru6 C31 O15 92(7)
C40 Ru6 C31 O15 127(7)
Ru7 Ru6 C31 O15 95(7)
Ru5 Ru6 C31 O15 172(6)
C31 Ru6 C32 O16 94(12)
C33 Ru6 C32 O16 1(12)
C41 Ru6 C32 O16 -114(12)
C40 Ru6 C32 O16 -170(100)
Ru7 Ru6 C32 O16 -91(12)
Ru5 Ru6 C32 O16 -149(12)
C32 Ru6 C33 O17 -96(12)
C31 Ru6 C33 O17 173(12)
C41 Ru6 C33 O17 59(12)
C40 Ru6 C33 O17 75(12)
Ru7 Ru6 C33 O17 8(12)
Ru5 Ru6 C33 O17 -3(12)
C35 Ru7 C34 O18 118(7)
C36 Ru7 C34 O18 19(8)
C41 Ru7 C34 O18 -142(7)
Ru6 Ru7 C34 O18 -133(8)
Ru8 Ru7 C34 O18 -57(8)
Ru5 Ru7 C34 O18 -74(8)
C34 Ru7 C35 O19 8(46)
C36 Ru7 C35 O19 104(46)
C41 Ru7 C35 O19 -125(46)
Ru6 Ru7 C35 O19 -74(46)
Ru8 Ru7 C35 O19 -174(100)
Ru5 Ru7 C35 O19 -120(45)
C34 Ru7 C36 O20 1(4)
C35 Ru7 C36 O20 -96(4)
C41 Ru7 C36 O20 162(4)
Ru6 Ru7 C36 O20 81(4)
Ru8 Ru7 C36 O20 154(4)
Ru5 Ru7 C36 O20 95(4)
C38 Ru8 C37 O21 84(7)
C45 Ru8 C37 O21 178(100)
C41 Ru8 C37 O21 -109(7)
C40 Ru8 C37 O21 -6(7)
Ru7 Ru8 C37 O21 -86(7)
Ru5 Ru8 C37 O21 -23(7)
C37 Ru8 C38 O22 -164(10)
C45 Ru8 C38 O22 101(10)
C41 Ru8 C38 O22 23(10)
C40 Ru8 C38 O22 -7(10)
Ru7 Ru8 C38 O22 -15(10)
Ru5 Ru8 C38 O22 -54(10)
C28 Ru5 C40 C41 92.6(3)
C29 Ru5 C40 C41 -170.3(3)
C30 Ru5 C40 C41 -60.6(5)
Ru6 Ru5 C40 C41 -64.6(3)
Ru7 Ru5 C40 C41 -1.3(2)
Ru8 Ru5 C40 C41 62.4(3)
C28 Ru5 C40 C39 -86.4(4)
C29 Ru5 C40 C39 10.7(4)
C30 Ru5 C40 C39 120.4(4)
Ru6 Ru5 C40 C39 116.5(4)
Ru7 Ru5 C40 C39 179.8(4)
Ru8 Ru5 C40 C39 -116.5(4)
C28 Ru5 C40 Ru6 157.16(16)
C29 Ru5 C40 Ru6 -105.71(17)
C30 Ru5 C40 Ru6 4.0(4)
Ru7 Ru5 C40 Ru6 63.31(8)
Ru8 Ru5 C40 Ru6 127.01(16)
C28 Ru5 C40 Ru8 30.2(2)
C29 Ru5 C40 Ru8 127.28(16)
C30 Ru5 C40 Ru8 -123.1(3)
Ru6 Ru5 C40 Ru8 -127.01(16)
Ru7 Ru5 C40 Ru8 -63.71(8)
C32 Ru6 C40 C41 142.1(3)
C31 Ru6 C40 C41 -123.6(3)
C33 Ru6 C40 C41 -26.6(3)
Ru7 Ru6 C40 C41 47.6(2)
Ru5 Ru6 C40 C41 113.6(3)
C32 Ru6 C40 C39 -99.0(4)
C31 Ru6 C40 C39 -4.7(4)
C33 Ru6 C40 C39 92.3(4)
C41 Ru6 C40 C39 118.9(4)
Ru7 Ru6 C40 C39 166.5(3)
Ru5 Ru6 C40 C39 -127.5(4)
C32 Ru6 C40 Ru5 28.5(3)
C31 Ru6 C40 Ru5 122.80(17)
C33 Ru6 C40 Ru5 -140.2(2)
C41 Ru6 C40 Ru5 -113.6(3)
Ru7 Ru6 C40 Ru5 -65.97(9)
C32 Ru6 C40 Ru8 97.7(3)
C31 Ru6 C40 Ru8 -168.0(2)
C33 Ru6 C40 Ru8 -71.0(3)
C41 Ru6 C40 Ru8 -44.4(2)
Ru7 Ru6 C40 Ru8 3.24(17)
Ru5 Ru6 C40 Ru8 69.21(18)
C37 Ru8 C40 C41 -135.6(4)
C38 Ru8 C40 C41 134.3(3)
C45 Ru8 C40 C41 39.9(3)
Ru7 Ru8 C40 C41 -48.3(2)
Ru5 Ru8 C40 C41 -114.3(3)
C37 Ru8 C40 C39 106.2(5)
C38 Ru8 C40 C39 16.1(3)
C45 Ru8 C40 C39 -78.2(3)
C41 Ru8 C40 C39 -118.1(4)
Ru7 Ru8 C40 C39 -166.5(3)
Ru5 Ru8 C40 C39 127.5(4)
C37 Ru8 C40 Ru5 -21.3(5)
C38 Ru8 C40 Ru5 -111.42(17)
C45 Ru8 C40 Ru5 154.26(14)
C41 Ru8 C40 Ru5 114.3(3)
Ru7 Ru8 C40 Ru5 65.99(9)
C37 Ru8 C40 Ru6 -90.5(5)
C38 Ru8 C40 Ru6 179.4(2)
C45 Ru8 C40 Ru6 85.0(2)
C41 Ru8 C40 Ru6 45.1(2)
Ru7 Ru8 C40 Ru6 -3.23(17)
Ru5 Ru8 C40 Ru6 -69.23(19)
C39 C40 C41 C42 4.9(7)
Ru5 C40 C41 C42 -174.1(3)
Ru6 C40 C41 C42 115.0(4)
Ru8 C40 C41 C42 -104.2(4)
C39 C40 C41 Ru7 -179.3(3)
Ru5 C40 C41 Ru7 1.6(3)
Ru6 C40 C41 Ru7 -69.21(18)
Ru8 C40 C41 Ru7 71.54(18)
C39 C40 C41 Ru8 109.1(4)
Ru5 C40 C41 Ru8 -69.92(19)
Ru6 C40 C41 Ru8 -140.76(15)
C39 C40 C41 Ru6 -110.1(4)
Ru5 C40 C41 Ru6 70.84(19)
Ru8 C40 C41 Ru6 140.76(15)
C34 Ru7 C41 C40 76.7(4)
C35 Ru7 C41 C40 177.5(3)
C36 Ru7 C41 C40 -78.2(4)
Ru6 Ru7 C41 C40 65.3(3)
Ru8 Ru7 C41 C40 -68.1(3)
Ru5 Ru7 C41 C40 -1.2(2)
C34 Ru7 C41 C42 -107.6(4)
C35 Ru7 C41 C42 -6.8(4)
C36 Ru7 C41 C42 97.5(4)
Ru6 Ru7 C41 C42 -119.0(4)
Ru8 Ru7 C41 C42 107.6(4)
Ru5 Ru7 C41 C42 174.4(4)
C34 Ru7 C41 Ru8 144.8(2)
C35 Ru7 C41 Ru8 -114.43(17)
C36 Ru7 C41 Ru8 -10.1(3)
Ru6 Ru7 C41 Ru8 133.34(17)
Ru5 Ru7 C41 Ru8 66.81(9)
C34 Ru7 C41 Ru6 11.5(3)
C35 Ru7 C41 Ru6 112.24(17)
C36 Ru7 C41 Ru6 -143.45(19)
Ru8 Ru7 C41 Ru6 -133.34(17)
Ru5 Ru7 C41 Ru6 -66.53(8)
C37 Ru8 C41 C40 142.0(4)
C38 Ru8 C41 C40 -53.0(3)
C45 Ru8 C41 C40 -141.6(3)
Ru7 Ru8 C41 C40 113.0(3)
Ru5 Ru8 C41 C40 46.1(2)
C37 Ru8 C41 C42 -95.9(5)
C38 Ru8 C41 C42 69.1(3)
C45 Ru8 C41 C42 -19.5(3)
C40 Ru8 C41 C42 122.1(4)
Ru7 Ru8 C41 C42 -125.0(3)
Ru5 Ru8 C41 C42 168.2(3)
C37 Ru8 C41 Ru7 29.0(4)
C38 Ru8 C41 Ru7 -165.98(17)
C45 Ru8 C41 Ru7 105.44(15)
C40 Ru8 C41 Ru7 -113.0(3)
Ru5 Ru8 C41 Ru7 -66.90(9)
C37 Ru8 C41 Ru6 92.7(4)
C38 Ru8 C41 Ru6 -102.3(3)
C45 Ru8 C41 Ru6 169.2(3)
C40 Ru8 C41 Ru6 -49.3(2)
Ru7 Ru8 C41 Ru6 63.7(2)
Ru5 Ru8 C41 Ru6 -3.17(19)
C32 Ru6 C41 C40 -83.9(4)
C31 Ru6 C41 C40 64.9(3)
C33 Ru6 C41 C40 160.5(3)
Ru7 Ru6 C41 C40 -114.3(3)
Ru5 Ru6 C41 C40 -46.8(2)
C32 Ru6 C41 C42 155.6(4)
C31 Ru6 C41 C42 -55.7(4)
C33 Ru6 C41 C42 39.9(4)
C40 Ru6 C41 C42 -120.5(4)
Ru7 Ru6 C41 C42 125.2(4)
Ru5 Ru6 C41 C42 -167.4(4)
C32 Ru6 C41 Ru7 30.4(4)
C31 Ru6 C41 Ru7 179.18(16)
C33 Ru6 C41 Ru7 -85.23(17)
C40 Ru6 C41 Ru7 114.3(3)
Ru5 Ru6 C41 Ru7 67.46(8)
C32 Ru6 C41 Ru8 -33.9(5)
C31 Ru6 C41 Ru8 114.9(3)
C33 Ru6 C41 Ru8 -149.5(3)
C40 Ru6 C41 Ru8 50.0(2)
Ru7 Ru6 C41 Ru8 -64.3(2)
Ru5 Ru6 C41 Ru8 3.19(19)
C45 N3 C42 C41 -14.5(5)
C43 N3 C42 C41 163.3(4)
C40 C41 C42 N3 106.9(5)
Ru7 C41 C42 N3 -68.1(5)
Ru8 C41 C42 N3 22.9(4)
Ru6 C41 C42 N3 -165.0(3)
C45 N3 C43 C44 -0.2(5)
C42 N3 C43 C44 -178.1(4)
N3 C43 C44 N4 1.0(5)
C45 N4 C44 C43 -1.5(5)
C46 N4 C44 C43 171.1(4)
C44 N4 C45 N3 1.4(5)
C46 N4 C45 N3 -170.7(4)
C44 N4 C45 Ru8 -179.0(4)
C46 N4 C45 Ru8 8.9(7)
C43 N3 C45 N4 -0.7(5)
C42 N3 C45 N4 177.4(4)
C43 N3 C45 Ru8 179.5(3)
C42 N3 C45 Ru8 -2.3(5)
C37 Ru8 C45 N4 -13.2(5)
C38 Ru8 C45 N4 76.7(5)
C41 Ru8 C45 N4 -167.2(5)
C40 Ru8 C45 N4 168.6(4)
Ru7 Ru8 C45 N4 -119.0(4)
Ru5 Ru8 C45 N4 -153.4(3)
C37 Ru8 C45 N3 166.4(3)
C38 Ru8 C45 N3 -103.6(3)
C41 Ru8 C45 N3 12.4(3)
C40 Ru8 C45 N3 -11.8(4)
Ru7 Ru8 C45 N3 60.6(3)
Ru5 Ru8 C45 N3 26.2(5)
C45 N4 C46 C47 87.5(5)
C44 N4 C46 C47 -83.8(5)
C45 N4 C46 C51 -97.1(5)
C44 N4 C46 C51 91.7(5)
C51 C46 C47 C48 0.7(7)
N4 C46 C47 C48 176.0(4)
C51 C46 C47 C53 -179.5(4)
N4 C46 C47 C53 -4.2(6)
C46 C47 C48 C49 -0.4(7)
C53 C47 C48 C49 179.8(4)
C47 C48 C49 C50 0.9(7)
C47 C48 C49 C54 -176.2(4)
C48 C49 C50 C51 -1.7(7)
C54 C49 C50 C51 175.4(5)
C49 C50 C51 C46 2.0(7)
C49 C50 C51 C52 -176.6(5)
C47 C46 C51 C50 -1.5(7)
N4 C46 C51 C50 -176.8(4)
C47 C46 C51 C52 177.1(4)
N4 C46 C51 C52 1.8(7)
C56 Ru9 C55 O23 63(3)
C57 Ru9 C55 O23 -32(3)
C67 Ru9 C55 O23 159(3)
Ru10 Ru9 C55 O23 -140(2)
Ru12 Ru9 C55 O23 -177(3)
Ru11 Ru9 C55 O23 -125(3)
C55 Ru9 C56 O24 -34(12)
C57 Ru9 C56 O24 57(12)
C67 Ru9 C56 O24 -154(12)
Ru10 Ru9 C56 O24 155(12)
Ru12 Ru9 C56 O24 -106(12)
Ru11 Ru9 C56 O24 173(100)
C55 Ru9 C57 O25 7(26)
C56 Ru9 C57 O25 -89(26)
C67 Ru9 C57 O25 167(100)
Ru10 Ru9 C57 O25 165(100)
Ru12 Ru9 C57 O25 66(26)
Ru11 Ru9 C57 O25 106(26)
C59 Ru10 C58 O26 -157(8)
C60 Ru10 C58 O26 -60(8)
C68 Ru10 C58 O26 37(8)
C67 Ru10 C58 O26 70(8)
Ru11 Ru10 C58 O26 48(9)
Ru9 Ru10 C58 O26 115(8)
C58 Ru10 C59 O27 69(15)
C60 Ru10 C59 O27 -24(15)
C68 Ru10 C59 O27 -137(15)
C67 Ru10 C59 O27 163(15)
Ru11 Ru10 C59 O27 -118(15)
Ru9 Ru10 C59 O27 -177(100)
C59 Ru10 C60 O28 -119(7)
C58 Ru10 C60 O28 149(7)
C68 Ru10 C60 O28 36(7)
C67 Ru10 C60 O28 54(7)
Ru11 Ru10 C60 O28 -15(7)
Ru9 Ru10 C60 O28 -20(8)
C62 Ru11 C61 O29 102(9)
C63 Ru11 C61 O29 5(9)
C68 Ru11 C61 O29 -158(9)
Ru10 Ru11 C61 O29 -150(9)
Ru12 Ru11 C61 O29 -70(9)
Ru9 Ru11 C61 O29 -91(9)
C63 Ru11 C62 O30 -154(27)
C61 Ru11 C62 O30 111(27)
C68 Ru11 C62 O30 -24(27)
Ru10 Ru11 C62 O30 27(27)
Ru12 Ru11 C62 O30 -73(27)
Ru9 Ru11 C62 O30 -15(28)
C62 Ru11 C63 O31 -77(4)
C61 Ru11 C63 O31 20(4)
C68 Ru11 C63 O31 -177(4)
Ru10 Ru11 C63 O31 102(4)
Ru12 Ru11 C63 O31 172(4)
Ru9 Ru11 C63 O31 114(4)
C65 Ru12 C64 O32 78(8)
C72 Ru12 C64 O32 172(100)
C68 Ru12 C64 O32 -114(8)
C67 Ru12 C64 O32 -13(9)
Ru11 Ru12 C64 O32 -92(8)
Ru9 Ru12 C64 O32 -28(8)
C64 Ru12 C65 O33 -154(11)
C72 Ru12 C65 O33 112(11)
C68 Ru12 C65 O33 32(11)
C67 Ru12 C65 O33 4(11)
Ru11 Ru12 C65 O33 -12(11)
Ru9 Ru12 C65 O33 -43(11)
C55 Ru9 C67 C68 90.8(3)
C56 Ru9 C67 C68 -171.3(3)
C57 Ru9 C67 C68 -66.7(5)
Ru10 Ru9 C67 C68 -64.4(2)
Ru12 Ru9 C67 C68 62.7(3)
Ru11 Ru9 C67 C68 -1.0(2)
C55 Ru9 C67 C66 -88.7(4)
C56 Ru9 C67 C66 9.2(4)
C57 Ru9 C67 C66 113.8(4)
Ru10 Ru9 C67 C66 116.0(4)
Ru12 Ru9 C67 C66 -116.9(4)
Ru11 Ru9 C67 C66 179.5(4)
C55 Ru9 C67 Ru10 155.25(16)
C56 Ru9 C67 Ru10 -106.85(16)
C57 Ru9 C67 Ru10 -2.2(4)
Ru12 Ru9 C67 Ru10 127.07(16)
Ru11 Ru9 C67 Ru10 63.46(8)
C55 Ru9 C67 Ru12 28.2(2)
C56 Ru9 C67 Ru12 126.08(15)
C57 Ru9 C67 Ru12 -129.3(3)
Ru10 Ru9 C67 Ru12 -127.07(16)
Ru11 Ru9 C67 Ru12 -63.62(8)
C59 Ru10 C67 C68 140.0(3)
C58 Ru10 C67 C68 -126.5(3)
C60 Ru10 C67 C68 -31.0(3)
Ru11 Ru10 C67 C68 47.2(2)
Ru9 Ru10 C67 C68 113.3(3)
C59 Ru10 C67 C66 -100.7(4)
C58 Ru10 C67 C66 -7.2(3)
C60 Ru10 C67 C66 88.4(4)
C68 Ru10 C67 C66 119.4(4)
Ru11 Ru10 C67 C66 166.5(3)
Ru9 Ru10 C67 C66 -127.4(4)
C59 Ru10 C67 Ru9 26.7(3)
C58 Ru10 C67 Ru9 120.20(17)
C60 Ru10 C67 Ru9 -144.2(2)
C68 Ru10 C67 Ru9 -113.3(3)
Ru11 Ru10 C67 Ru9 -66.13(9)
C59 Ru10 C67 Ru12 95.9(3)
C58 Ru10 C67 Ru12 -170.5(2)
C60 Ru10 C67 Ru12 -75.0(3)
C68 Ru10 C67 Ru12 -44.0(2)
Ru11 Ru10 C67 Ru12 3.13(16)
Ru9 Ru10 C67 Ru12 69.25(18)
C64 Ru12 C67 C68 -133.3(4)
C65 Ru12 C67 C68 137.1(3)
C72 Ru12 C67 C68 41.8(3)
Ru11 Ru12 C67 C68 -47.7(2)
Ru9 Ru12 C67 C68 -114.0(3)
C64 Ru12 C67 C66 108.0(5)
C65 Ru12 C67 C66 18.5(3)
C72 Ru12 C67 C66 -76.9(3)
C68 Ru12 C67 C66 -118.7(4)
Ru11 Ru12 C67 C66 -166.4(3)
Ru9 Ru12 C67 C66 127.4(3)
C64 Ru12 C67 Ru9 -19.4(5)
C65 Ru12 C67 Ru9 -108.93(16)
C72 Ru12 C67 Ru9 155.73(14)
C68 Ru12 C67 Ru9 114.0(3)
Ru11 Ru12 C67 Ru9 66.24(9)
C64 Ru12 C67 Ru10 -88.7(5)
C65 Ru12 C67 Ru10 -178.3(2)
C72 Ru12 C67 Ru10 86.4(2)
C68 Ru12 C67 Ru10 44.6(2)
Ru11 Ru12 C67 Ru10 -3.12(16)
Ru9 Ru12 C67 Ru10 -69.36(19)
C66 C67 C68 C69 5.6(7)
Ru9 C67 C68 C69 -174.0(3)
Ru10 C67 C68 C69 114.9(4)
Ru12 C67 C68 C69 -104.0(4)
C66 C67 C68 Ru11 -179.2(3)
Ru9 C67 C68 Ru11 1.2(3)
Ru10 C67 C68 Ru11 -69.79(18)
Ru12 C67 C68 Ru11 71.34(18)
C66 C67 C68 Ru12 109.5(4)
Ru9 C67 C68 Ru12 -70.09(18)
Ru10 C67 C68 Ru12 -141.12(15)
C66 C67 C68 Ru10 -109.4(4)
Ru9 C67 C68 Ru10 71.04(19)
Ru12 C67 C68 Ru10 141.12(15)
C62 Ru11 C68 C67 176.4(3)
C63 Ru11 C68 C67 -82.1(3)
C61 Ru11 C68 C67 75.3(4)
Ru10 Ru11 C68 C67 65.6(3)
Ru12 Ru11 C68 C67 -67.9(3)
Ru9 Ru11 C68 C67 -1.0(2)
C62 Ru11 C68 C69 -8.4(4)
C63 Ru11 C68 C69 93.1(4)
C61 Ru11 C68 C69 -109.5(4)
Ru10 Ru11 C68 C69 -119.2(4)
Ru12 Ru11 C68 C69 107.3(4)
Ru9 Ru11 C68 C69 174.2(4)
C62 Ru11 C68 Ru12 -115.68(17)
C63 Ru11 C68 Ru12 -14.1(3)
C61 Ru11 C68 Ru12 143.2(2)
Ru10 Ru11 C68 Ru12 133.51(17)
Ru9 Ru11 C68 Ru12 66.99(9)
C62 Ru11 C68 Ru10 110.81(17)
C63 Ru11 C68 Ru10 -147.65(19)
C61 Ru11 C68 Ru10 9.7(3)
Ru12 Ru11 C68 Ru10 -133.51(17)
Ru9 Ru11 C68 Ru10 -66.52(8)
C64 Ru12 C68 C67 142.9(4)
C65 Ru12 C68 C67 -50.7(3)
C72 Ru12 C68 C67 -139.7(3)
Ru11 Ru12 C68 C67 113.8(3)
Ru9 Ru12 C68 C67 46.3(2)
C64 Ru12 C68 C69 -95.5(4)
C65 Ru12 C68 C69 71.0(3)
C72 Ru12 C68 C69 -18.0(3)
C67 Ru12 C68 C69 121.7(4)
Ru11 Ru12 C68 C69 -124.6(3)
Ru9 Ru12 C68 C69 167.9(3)
C64 Ru12 C68 Ru11 29.1(4)
C65 Ru12 C68 Ru11 -164.43(16)
C72 Ru12 C68 Ru11 106.51(15)
C67 Ru12 C68 Ru11 -113.8(3)
Ru9 Ru12 C68 Ru11 -67.49(9)
C64 Ru12 C68 Ru10 93.6(4)
C65 Ru12 C68 Ru10 -99.9(3)
C72 Ru12 C68 Ru10 171.0(3)
C67 Ru12 C68 Ru10 -49.3(2)
Ru11 Ru12 C68 Ru10 64.5(2)
Ru9 Ru12 C68 Ru10 -2.99(18)
C59 Ru10 C68 C67 -89.5(4)
C58 Ru10 C68 C67 61.2(3)
C60 Ru10 C68 C67 156.6(3)
Ru11 Ru10 C68 C67 -114.7(3)
Ru9 Ru10 C68 C67 -47.0(2)
C59 Ru10 C68 C69 150.3(4)
C58 Ru10 C68 C69 -59.0(4)
C60 Ru10 C68 C69 36.4(4)
C67 Ru10 C68 C69 -120.2(4)
Ru11 Ru10 C68 C69 125.1(4)
Ru9 Ru10 C68 C69 -167.1(3)
C59 Ru10 C68 Ru11 25.2(4)
C58 Ru10 C68 Ru11 175.91(16)
C60 Ru10 C68 Ru11 -88.71(18)
C67 Ru10 C68 Ru11 114.7(3)
Ru9 Ru10 C68 Ru11 67.76(8)
C59 Ru10 C68 Ru12 -39.5(5)
C58 Ru10 C68 Ru12 111.2(3)
C60 Ru10 C68 Ru12 -153.5(3)
C67 Ru10 C68 Ru12 50.0(2)
Ru11 Ru10 C68 Ru12 -64.8(2)
Ru9 Ru10 C68 Ru12 3.00(19)
C72 N5 C69 C68 -14.5(5)
C70 N5 C69 C68 167.1(4)
C67 C68 C69 N5 105.5(5)
Ru11 C68 C69 N5 -69.0(4)
Ru12 C68 C69 N5 21.7(4)
Ru10 C68 C69 N5 -166.5(3)
C72 N5 C70 C71 0.3(5)
C69 N5 C70 C71 178.8(4)
N5 C70 C71 N6 0.2(5)
C72 N6 C71 C70 -0.7(5)
C73 N6 C71 C70 170.8(4)
C71 N6 C72 N5 0.8(5)
C73 N6 C72 N5 -169.9(4)
C71 N6 C72 Ru12 -176.8(3)
C73 N6 C72 Ru12 12.5(7)
C70 N5 C72 N6 -0.7(5)
C69 N5 C72 N6 -179.3(3)
C70 N5 C72 Ru12 177.5(3)
C69 N5 C72 Ru12 -1.2(5)
C64 Ru12 C72 N6 -18.5(5)
C65 Ru12 C72 N6 70.4(5)
C68 Ru12 C72 N6 -171.6(5)
C67 Ru12 C72 N6 163.4(4)
Ru11 Ru12 C72 N6 -123.8(4)
Ru9 Ru12 C72 N6 -160.7(3)
C64 Ru12 C72 N5 164.2(3)
C65 Ru12 C72 N5 -107.0(3)
C68 Ru12 C72 N5 11.1(3)
C67 Ru12 C72 N5 -13.9(3)
Ru11 Ru12 C72 N5 58.8(3)
Ru9 Ru12 C72 N5 21.9(5)
C72 N6 C73 C74 83.4(5)
C71 N6 C73 C74 -86.4(5)
C72 N6 C73 C78 -100.4(5)
C71 N6 C73 C78 89.8(5)
C78 C73 C74 C75 -1.0(7)
N6 C73 C74 C75 175.1(4)
C78 C73 C74 C80 -178.7(4)
N6 C73 C74 C80 -2.6(6)
C73 C74 C75 C76 0.0(7)
C80 C74 C75 C76 177.8(4)
C74 C75 C76 C77 1.6(7)
C74 C75 C76 C81 -177.3(5)
C75 C76 C77 C78 -2.4(7)
C81 C76 C77 C78 176.5(5)
C74 C73 C78 C77 0.2(7)
N6 C73 C78 C77 -175.8(4)
C74 C73 C78 C79 177.3(4)
N6 C73 C78 C79 1.2(6)
C76 C77 C78 C73 1.5(7)
C76 C77 C78 C79 -175.6(4)
C84 Ru13 C82 O34 -43(9)
C83 Ru13 C82 O34 -134(9)
C95 Ru13 C82 O34 73(9)
C94 Ru13 C82 O34 51(9)
Ru16 Ru13 C82 O34 124(9)
Ru14 Ru13 C82 O34 126(9)
C84 Ru13 C83 O35 -59(13)
C82 Ru13 C83 O35 32(13)
C95 Ru13 C83 O35 148(13)
C94 Ru13 C83 O35 -153(13)
Ru16 Ru13 C83 O35 130(13)
Ru14 Ru13 C83 O35 -170(100)
C83 Ru13 C84 O36 128(9)
C82 Ru13 C84 O36 30(9)
C95 Ru13 C84 O36 -67(9)
C94 Ru13 C84 O36 -99(9)
Ru16 Ru13 C84 O36 -85(9)
Ru14 Ru13 C84 O36 -146(9)
C87 Ru14 C85 O37 -141(100)
C86 Ru14 C85 O37 -46(70)
C94 Ru14 C85 O37 60(70)
Ru13 Ru14 C85 O37 56(70)
Ru15 Ru14 C85 O37 156(100)
Ru16 Ru14 C85 O37 115(100)
C87 Ru14 C86 O38 9(100)
C85 Ru14 C86 O38 -84(100)
C94 Ru14 C86 O38 125(100)
Ru13 Ru14 C86 O38 177(100)
Ru15 Ru14 C86 O38 79(100)
Ru16 Ru14 C86 O38 166(100)
C86 Ru14 C87 O39 -49(3)
C85 Ru14 C87 O39 48(3)
C94 Ru14 C87 O39 -144(3)
Ru13 Ru14 C87 O39 169(2)
Ru15 Ru14 C87 O39 -172(3)
Ru16 Ru14 C87 O39 139(3)
C89 Ru15 C88 O40 168(9)
C99 Ru15 C88 O40 -98(9)
C95 Ru15 C88 O40 -19(9)
C94 Ru15 C88 O40 10(9)
Ru16 Ru15 C88 O40 35(10)
Ru14 Ru15 C88 O40 58(9)
C88 Ru15 C89 O41 -94(8)
C99 Ru15 C89 O41 172(8)
C95 Ru15 C89 O41 97(8)
C94 Ru15 C89 O41 7(9)
Ru16 Ru15 C89 O41 75(8)
Ru14 Ru15 C89 O41 12(8)
C91 Ru16 C90 O42 78(6)
C92 Ru16 C90 O42 -17(6)
C95 Ru16 C90 O42 178(100)
Ru13 Ru16 C90 O42 -95(6)
Ru15 Ru16 C90 O42 -176(100)
Ru14 Ru16 C90 O42 -117(6)
C90 Ru16 C91 O43 56(19)
C92 Ru16 C91 O43 150(19)
C95 Ru16 C91 O43 -79(19)
Ru13 Ru16 C91 O43 -127(19)
Ru15 Ru16 C91 O43 -28(19)
Ru14 Ru16 C91 O43 -65(19)
C91 Ru16 C92 O44 -57(12)
C90 Ru16 C92 O44 40(12)
C95 Ru16 C92 O44 -154(12)
Ru13 Ru16 C92 O44 -170(100)
Ru15 Ru16 C92 O44 120(12)
Ru14 Ru16 C92 O44 133(12)
C87 Ru14 C94 C95 -97.4(3)
C86 Ru14 C94 C95 166.5(3)
C85 Ru14 C94 C95 59.0(5)
Ru13 Ru14 C94 C95 64.2(2)
Ru15 Ru14 C94 C95 -63.2(2)
Ru16 Ru14 C94 C95 0.4(2)
C87 Ru14 C94 C93 83.3(4)
C86 Ru14 C94 C93 -12.8(4)
C85 Ru14 C94 C93 -120.4(4)
Ru13 Ru14 C94 C93 -115.1(4)
Ru15 Ru14 C94 C93 117.5(4)
Ru16 Ru14 C94 C93 -178.9(4)
C87 Ru14 C94 Ru13 -161.60(16)
C86 Ru14 C94 Ru13 102.31(16)
C85 Ru14 C94 Ru13 -5.3(4)
Ru15 Ru14 C94 Ru13 -127.39(16)
Ru16 Ru14 C94 Ru13 -63.78(8)
C87 Ru14 C94 Ru15 -34.2(2)
C86 Ru14 C94 Ru15 -130.30(16)
C85 Ru14 C94 Ru15 122.1(3)
Ru13 Ru14 C94 Ru15 127.39(16)
Ru16 Ru14 C94 Ru15 63.61(8)
C84 Ru13 C94 C95 129.6(3)
C83 Ru13 C94 C95 -137.0(3)
C82 Ru13 C94 C95 37.2(3)
Ru16 Ru13 C94 C95 -46.5(2)
Ru14 Ru13 C94 C95 -113.1(3)
C84 Ru13 C94 C93 9.9(3)
C83 Ru13 C94 C93 103.3(3)
C82 Ru13 C94 C93 -82.5(4)
C95 Ru13 C94 C93 -119.7(4)
Ru16 Ru13 C94 C93 -166.2(3)
Ru14 Ru13 C94 C93 127.2(4)
C84 Ru13 C94 Ru14 -117.34(16)
C83 Ru13 C94 Ru14 -24.0(3)
C82 Ru13 C94 Ru14 150.33(18)
C95 Ru13 C94 Ru14 113.1(3)
Ru16 Ru13 C94 Ru14 66.62(9)
C84 Ru13 C94 Ru15 174.1(2)
C83 Ru13 C94 Ru15 -92.5(3)
C82 Ru13 C94 Ru15 81.8(3)
C95 Ru13 C94 Ru15 44.6(2)
Ru16 Ru13 C94 Ru15 -1.91(16)
Ru14 Ru13 C94 Ru15 -68.53(18)
C89 Ru15 C94 C95 120.1(5)
C88 Ru15 C94 C95 -139.9(3)
C99 Ru15 C94 C95 -44.9(3)
Ru16 Ru15 C94 C95 46.9(2)
Ru14 Ru15 C94 C95 113.4(3)
C89 Ru15 C94 C93 -120.8(5)
C88 Ru15 C94 C93 -20.9(3)
C99 Ru15 C94 C93 74.1(3)
C95 Ru15 C94 C93 119.1(4)
Ru16 Ru15 C94 C93 165.9(3)
Ru14 Ru15 C94 C93 -127.6(3)
C89 Ru15 C94 Ru14 6.8(6)
C88 Ru15 C94 Ru14 106.70(16)
C99 Ru15 C94 Ru14 -158.28(14)
C95 Ru15 C94 Ru14 -113.4(3)
Ru16 Ru15 C94 Ru14 -66.49(9)
C89 Ru15 C94 Ru13 75.2(6)
C88 Ru15 C94 Ru13 175.1(2)
C99 Ru15 C94 Ru13 -89.9(2)
C95 Ru15 C94 Ru13 -44.9(2)
Ru16 Ru15 C94 Ru13 1.91(16)
Ru14 Ru15 C94 Ru13 68.40(18)
C93 C94 C95 C96 -6.3(6)
Ru14 C94 C95 C96 174.3(3)
Ru13 C94 C95 C96 -115.2(4)
Ru15 C94 C95 C96 104.0(4)
C93 C94 C95 Ru16 178.8(3)
Ru14 C94 C95 Ru16 -0.6(3)
Ru13 C94 C95 Ru16 69.93(19)
Ru15 C94 C95 Ru16 -70.88(19)
C93 C94 C95 Ru13 108.9(4)
Ru14 C94 C95 Ru13 -70.49(18)
Ru15 C94 C95 Ru13 -140.80(15)
C93 C94 C95 Ru15 -110.3(4)
Ru14 C94 C95 Ru15 70.31(18)
Ru13 C94 C95 Ru15 140.80(15)
C91 Ru16 C95 C94 176.0(3)
C90 Ru16 C95 C94 74.8(4)
C92 Ru16 C95 C94 -85.9(4)
Ru13 Ru16 C95 C94 -65.4(3)
Ru15 Ru16 C95 C94 67.0(3)
Ru14 Ru16 C95 C94 0.4(2)
C91 Ru16 C95 C96 1.3(4)
C90 Ru16 C95 C96 -99.9(4)
C92 Ru16 C95 C96 99.4(4)
Ru13 Ru16 C95 C96 119.9(4)
Ru15 Ru16 C95 C96 -107.7(4)
Ru14 Ru16 C95 C96 -174.3(4)
C91 Ru16 C95 Ru13 -118.60(17)
C90 Ru16 C95 Ru13 140.2(2)
C92 Ru16 C95 Ru13 -20.5(3)
Ru15 Ru16 C95 Ru13 132.40(16)
Ru14 Ru16 C95 Ru13 65.81(8)
C91 Ru16 C95 Ru15 109.00(17)
C90 Ru16 C95 Ru15 7.8(3)
C92 Ru16 C95 Ru15 -152.9(2)
Ru13 Ru16 C95 Ru15 -132.40(16)
Ru14 Ru16 C95 Ru15 -66.59(8)
C84 Ru13 C95 C94 -58.6(3)
C83 Ru13 C95 C94 91.2(4)
C82 Ru13 C95 C94 -151.7(2)
Ru16 Ru13 C95 C94 115.3(3)
Ru14 Ru13 C95 C94 47.3(2)
C84 Ru13 C95 C96 60.7(4)
C83 Ru13 C95 C96 -149.4(4)
C82 Ru13 C95 C96 -32.4(3)
C94 Ru13 C95 C96 119.4(4)
Ru16 Ru13 C95 C96 -125.4(4)
Ru14 Ru13 C95 C96 166.7(3)
C84 Ru13 C95 Ru16 -173.90(16)
C83 Ru13 C95 Ru16 -24.0(4)
C82 Ru13 C95 Ru16 93.00(16)
C94 Ru13 C95 Ru16 -115.3(3)
Ru14 Ru13 C95 Ru16 -67.97(8)
C84 Ru13 C95 Ru15 -108.1(3)
C83 Ru13 C95 Ru15 41.7(5)
C82 Ru13 C95 Ru15 158.8(3)
C94 Ru13 C95 Ru15 -49.5(2)
Ru16 Ru13 C95 Ru15 65.8(2)
Ru14 Ru13 C95 Ru15 -2.21(19)
C89 Ru15 C95 C94 -144.0(3)
C88 Ru15 C95 C94 49.0(3)
C99 Ru15 C95 C94 136.5(3)
Ru16 Ru15 C95 C94 -114.6(3)
Ru14 Ru15 C95 C94 -46.8(2)
C89 Ru15 C95 C96 95.2(4)
C88 Ru15 C95 C96 -71.7(3)
C99 Ru15 C95 C96 15.7(3)
C94 Ru15 C95 C96 -120.8(4)
Ru16 Ru15 C95 C96 124.6(3)
Ru14 Ru15 C95 C96 -167.6(3)
C89 Ru15 C95 Ru16 -29.4(4)
C88 Ru15 C95 Ru16 163.68(17)
C99 Ru15 C95 Ru16 -108.83(16)
C94 Ru15 C95 Ru16 114.6(3)
Ru14 Ru15 C95 Ru16 67.84(9)
C89 Ru15 C95 Ru13 -95.1(4)
C88 Ru15 C95 Ru13 98.0(3)
C99 Ru15 C95 Ru13 -174.5(3)
C94 Ru15 C95 Ru13 49.0(2)
Ru16 Ru15 C95 Ru13 -65.6(2)
Ru14 Ru15 C95 Ru13 2.20(18)
C99 N7 C96 C95 14.6(5)
C97 N7 C96 C95 -168.9(4)
C94 C95 C96 N7 -102.8(4)
Ru16 C95 C96 N7 71.2(4)
Ru13 C95 C96 N7 169.6(3)
Ru15 C95 C96 N7 -19.8(4)
C99 N7 C97 C98 -0.6(5)
C96 N7 C97 C98 -177.5(4)
N7 C97 C98 N8 0.5(5)
C99 N8 C98 C97 -0.2(5)
C100 N8 C98 C97 -170.4(4)
C98 N8 C99 N7 -0.2(5)
C100 N8 C99 N7 169.5(4)
C98 N8 C99 Ru15 178.0(4)
C100 N8 C99 Ru15 -12.3(7)
C97 N7 C99 N8 0.5(5)
C96 N7 C99 N8 177.6(3)
C97 N7 C99 Ru15 -178.1(3)
C96 N7 C99 Ru15 -1.0(5)
C89 Ru15 C99 N8 25.6(5)
C88 Ru15 C99 N8 -65.0(5)
C95 Ru15 C99 N8 173.4(5)
C94 Ru15 C99 N8 -159.9(4)
Ru16 Ru15 C99 N8 126.5(4)
Ru14 Ru15 C99 N8 167.2(3)
C89 Ru15 C99 N7 -156.3(3)
C88 Ru15 C99 N7 113.1(3)
C95 Ru15 C99 N7 -8.5(3)
C94 Ru15 C99 N7 18.2(3)
Ru16 Ru15 C99 N7 -55.4(3)
Ru14 Ru15 C99 N7 -14.7(5)
C99 N8 C100 C101 97.7(5)
C98 N8 C100 C101 -93.8(5)
C99 N8 C100 C105 -85.2(5)
C98 N8 C100 C105 83.4(5)
C105 C100 C101 C102 0.0(7)
N8 C100 C101 C102 177.0(4)
C105 C100 C101 C107 -177.5(4)
N8 C100 C101 C107 -0.5(7)
C100 C101 C102 C103 -2.0(7)
C107 C101 C102 C103 175.6(5)
C101 C102 C103 C104 3.0(8)
C101 C102 C103 C108 -176.7(5)
C102 C103 C104 C105 -2.2(8)
C108 C103 C104 C105 177.6(5)
C103 C104 C105 C100 0.3(7)
C103 C104 C105 C106 179.7(5)
C101 C100 C105 C104 0.8(7)
N8 C100 C105 C104 -176.3(4)
C101 C100 C105 C106 -178.6(4)
N8 C100 C105 C106 4.3(6)
